data_4317050
loop_
_publ_author_name
'M. Rajeswara Rao'
'R. Bolligarla'
'Ray J. Butcher'
'M. Ravikanth'

_publ_section_title
;
 Hexa Boron-Dipyrromethene Cyclotriphosphazenes: Synthesis, Crystal
 Structure, and Photophysical Properties
;
_journal_name_full 'Inorganic Chemistry'
_journal_page_first 10606
_journal_page_last 10616
_journal_paper_doi 10.1021/ic1016092
_journal_volume 49
_journal_year 2010
_chemical_formula_moiety 'C90 H60 B6 F12 N15 O6 P3, 4(C H Cl3) '
_chemical_formula_sum 'C94 H64 B6 Cl12 F12 N15 O6 P3'
_chemical_formula_weight 2310.77
_chemical_name_systematic
; 
 ? 
;
_space_group_IT_number 2
_symmetry_cell_setting triclinic
_symmetry_space_group_name_Hall '-P 1'
_symmetry_space_group_name_H-M 'P -1'
_atom_sites_solution_hydrogens geom
_atom_sites_solution_primary direct
_atom_sites_solution_secondary difmap
_audit_creation_method SHELXL-97
_cell_angle_alpha 94.7660(10)
_cell_angle_beta 95.282(2)
_cell_angle_gamma 108.2550(10)
_cell_formula_units_Z 2
_cell_length_a 13.1730(12)
_cell_length_b 19.7737(18)
_cell_length_c 20.3065(18)
_cell_measurement_reflns_used 6836
_cell_measurement_temperature 100(2)
_cell_measurement_theta_max 25.96
_cell_measurement_theta_min 2.25
_cell_volume 4966.7(8)
_computing_cell_refinement 'Bruker SMART'
_computing_data_collection 'Bruker SMART'
_computing_data_reduction 'Bruker SAINT'
_computing_molecular_graphics 'Bruker SHELXTL (Sheldrick, 2008)'
_computing_publication_material 'Bruker SHELXTL'
_computing_structure_refinement 'SHELXL-97 (Sheldrick, 2008)'
_computing_structure_solution 'SHELXS-97 (Sheldrick, 2008)'
_diffrn_ambient_temperature 100(2)
_diffrn_measured_fraction_theta_full 0.997
_diffrn_measured_fraction_theta_max 0.990
_diffrn_measurement_device_type 'Bruker CCD'
_diffrn_measurement_method '\w scans'
_diffrn_radiation_monochromator graphite
_diffrn_radiation_source 'fine-focus sealed tube'
_diffrn_radiation_type MoK\a
_diffrn_radiation_wavelength 0.71073
_diffrn_reflns_av_R_equivalents 0.0369
_diffrn_reflns_av_sigmaI/netI 0.0490
_diffrn_reflns_limit_h_max 16
_diffrn_reflns_limit_h_min -16
_diffrn_reflns_limit_k_max 24
_diffrn_reflns_limit_k_min -24
_diffrn_reflns_limit_l_max 24
_diffrn_reflns_limit_l_min -24
_diffrn_reflns_number 51819
_diffrn_reflns_theta_full 25.00
_diffrn_reflns_theta_max 25.99
_diffrn_reflns_theta_min 1.09
_exptl_absorpt_coefficient_mu 0.468
_exptl_absorpt_correction_T_max 0.9724
_exptl_absorpt_correction_T_min 0.8495
_exptl_absorpt_correction_type empirical
_exptl_absorpt_process_details 'Bruker SADABS (Sheldrick, 1996)'
_exptl_crystal_colour red
_exptl_crystal_density_diffrn 1.545
_exptl_crystal_density_method 'not measured'
_exptl_crystal_description block
_exptl_crystal_F_000 2336
_exptl_crystal_size_max 0.36
_exptl_crystal_size_mid 0.28
_exptl_crystal_size_min 0.06
_refine_diff_density_max 1.351
_refine_diff_density_min -2.119
_refine_diff_density_rms 0.151
_refine_ls_extinction_method none
_refine_ls_goodness_of_fit_ref 1.038
_refine_ls_hydrogen_treatment constr
_refine_ls_matrix_type full
_refine_ls_number_parameters 1354
_refine_ls_number_reflns 19315
_refine_ls_number_restraints 162
_refine_ls_restrained_S_all 1.065
_refine_ls_R_factor_all 0.1149
_refine_ls_R_factor_gt 0.0898
_refine_ls_shift/su_max 0.006
_refine_ls_shift/su_mean 0.000
_refine_ls_structure_factor_coef Fsqd
_refine_ls_weighting_details 'calc w=1/[\s^2^(Fo^2^)+(0.1773P)^2^+16.5910P] where P=(Fo^2^+2Fc^2^)/3'
_refine_ls_weighting_scheme calc
_refine_ls_wR_factor_gt 0.2628
_refine_ls_wR_factor_ref 0.2871
_reflns_number_gt 14264
_reflns_number_total 19315
_reflns_threshold_expression I>2\s(I)
_cod_data_source_file ic1016092_si_002.cif
_cod_data_source_block skd764am
_cod_depositor_comments
;
The following automatic conversions were performed:

'_symmetry_cell_setting' value 'Triclinic' changed to 'triclinic'
according to the built-in table from CIF Core dictionary named
'cif_core.dic' version 2.4.1 from 2010-06-29.

Automatic conversion script
Id: cif_fix_values 1646 2011-03-28 12:23:43Z adriana 
;
_cod_database_code 4317050

loop_
_symmetry_equiv_pos_as_xyz
'x, y, z'
'-x, -y, -z'

loop_
_atom_site_label
_atom_site_type_symbol
_atom_site_fract_x
_atom_site_fract_y
_atom_site_fract_z
_atom_site_U_iso_or_equiv
_atom_site_adp_type
_atom_site_occupancy
_atom_site_symmetry_multiplicity
_atom_site_calc_flag
_atom_site_refinement_flags
_atom_site_disorder_assembly
_atom_site_disorder_group
P1 P 0.21550(8) 0.29747(6) 0.25318(5) 0.0127(2) Uani 1 1 d . . .
P2 P 0.24572(8) 0.24700(6) 0.37375(5) 0.0126(2) Uani 1 1 d . . .
P3 P 0.24129(9) 0.16524(6) 0.25591(5) 0.0136(2) Uani 1 1 d . . .
F1A F 0.8010(2) 0.50363(15) 0.24035(14) 0.0251(6) Uani 1 1 d . . .
F2A F 0.7355(2) 0.39144(15) 0.18439(14) 0.0268(6) Uani 1 1 d . . .
F3A F 0.1142(2) 0.44217(17) -0.04353(15) 0.0332(7) Uani 1 1 d . . .
F4A F 0.2499(2) 0.45322(15) 0.03794(15) 0.0295(7) Uani 1 1 d . . .
F1B F 0.5752(2) 0.08981(15) 0.44865(15) 0.0305(7) Uani 1 1 d . . .
F2B F 0.5991(2) 0.08192(16) 0.55931(15) 0.0319(7) Uani 1 1 d . . .
F3B F 0.2440(2) 0.50389(14) 0.45884(14) 0.0246(6) Uani 1 1 d . . .
F4B F 0.1204(2) 0.54040(15) 0.50877(15) 0.0272(6) Uani 1 1 d . . .
F1C F -0.0426(3) -0.0540(3) 0.41477(17) 0.0586(11) Uani 1 1 d . . .
F2C F -0.0493(4) -0.1642(2) 0.3718(3) 0.0754(14) Uani 1 1 d . . .
F3C F 0.4916(3) 0.15474(17) -0.05542(15) 0.0364(7) Uani 1 1 d . . .
F4C F 0.3101(3) 0.12293(17) -0.05874(14) 0.0339(7) Uani 1 1 d . . .
O1A O 0.2934(2) 0.36708(15) 0.22960(15) 0.0152(6) Uani 1 1 d . . .
O2A O 0.1015(2) 0.29949(16) 0.22074(15) 0.0165(6) Uani 1 1 d . . .
O1B O 0.3583(2) 0.27547(15) 0.41859(14) 0.0131(6) Uani 1 1 d . . .
O2B O 0.1700(2) 0.23287(16) 0.43114(14) 0.0152(6) Uani 1 1 d . . .
O1C O 0.1397(2) 0.09816(16) 0.22763(15) 0.0164(6) Uani 1 1 d . . .
O2C O 0.3324(2) 0.13405(16) 0.23431(15) 0.0168(6) Uani 1 1 d . . .
N1 N 0.2198(3) 0.30501(18) 0.33169(17) 0.0134(7) Uani 1 1 d . . .
N2 N 0.2425(3) 0.17407(19) 0.33398(18) 0.0153(7) Uani 1 1 d . . .
N3 N 0.2435(3) 0.23261(19) 0.21821(17) 0.0150(7) Uani 1 1 d . . .
N1A N 0.6412(3) 0.4758(2) 0.16191(19) 0.0193(8) Uani 1 1 d . . .
N2A N 0.6352(3) 0.4229(2) 0.26808(18) 0.0163(8) Uani 1 1 d . . .
N3A N 0.0683(3) 0.4180(2) 0.0658(2) 0.0208(8) Uani 1 1 d . . .
N4A N 0.1317(3) 0.3347(2) -0.00376(19) 0.0211(8) Uani 1 1 d . . .
N1B N 0.6408(3) 0.1993(2) 0.52325(19) 0.0208(8) Uani 1 1 d . . .
N2B N 0.4526(3) 0.1204(2) 0.51752(19) 0.0204(8) Uani 1 1 d . . .
N3B N 0.1306(3) 0.4224(2) 0.5244(2) 0.0207(8) Uani 1 1 d . . .
N4B N 0.0583(3) 0.4461(2) 0.41566(19) 0.0186(8) Uani 1 1 d . . .
N1C N -0.1014(4) -0.0890(2) 0.2979(2) 0.0319(10) Uani 1 1 d . . .
N2C N 0.0894(4) -0.0622(2) 0.3445(2) 0.0303(10) Uani 1 1 d . . .
N3C N 0.4201(3) 0.2140(2) 0.02838(19) 0.0229(9) Uani 1 1 d . . .
N4C N 0.4081(3) 0.0873(2) 0.0305(2) 0.0228(9) Uani 1 1 d . . .
C1A C 0.2975(3) 0.4382(2) 0.2427(2) 0.0148(8) Uani 1 1 d . . .
C2A C 0.3969(3) 0.4892(2) 0.2379(2) 0.0143(8) Uani 1 1 d . . .
C3A C 0.4038(4) 0.5613(2) 0.2440(2) 0.0179(9) Uani 1 1 d . . .
H3AA H 0.4701 0.5968 0.2397 0.021 Uiso 1 1 calc R . .
C4A C 0.3156(4) 0.5819(2) 0.2561(2) 0.0209(10) Uani 1 1 d . . .
H4AA H 0.3215 0.6313 0.2601 0.025 Uiso 1 1 calc R . .
C5A C 0.2183(4) 0.5304(3) 0.2622(2) 0.0231(10) Uani 1 1 d . . .
H5AA H 0.1581 0.5446 0.2714 0.028 Uiso 1 1 calc R . .
C6A C 0.2085(4) 0.4580(2) 0.2551(2) 0.0205(10) Uani 1 1 d . . .
H6AA H 0.1417 0.4227 0.2587 0.025 Uiso 1 1 calc R . .
C7A C 0.4949(3) 0.4694(2) 0.2271(2) 0.0139(8) Uani 1 1 d . . .
C8A C 0.5457(3) 0.4895(2) 0.1718(2) 0.0166(9) Uani 1 1 d . . .
C9A C 0.5148(4) 0.5202(2) 0.1158(2) 0.0208(10) Uani 1 1 d . . .
H9AA H 0.4527 0.5346 0.1088 0.025 Uiso 1 1 calc R . .
C10A C 0.5924(4) 0.5250(3) 0.0734(2) 0.0265(11) Uani 1 1 d . . .
H10A H 0.5936 0.5436 0.0317 0.032 Uiso 1 1 calc R . .
C11A C 0.6686(4) 0.4976(3) 0.1031(2) 0.0248(10) Uani 1 1 d . . .
H11A H 0.7309 0.4948 0.0845 0.030 Uiso 1 1 calc R . .
C12A C 0.6590(4) 0.3913(3) 0.3208(2) 0.0214(10) Uani 1 1 d . . .
H12A H 0.7223 0.3784 0.3291 0.026 Uiso 1 1 calc R . .
C13A C 0.5770(4) 0.3802(3) 0.3618(2) 0.0209(10) Uani 1 1 d . . .
H13A H 0.5741 0.3582 0.4017 0.025 Uiso 1 1 calc R . .
C14A C 0.5006(4) 0.4073(2) 0.3332(2) 0.0164(9) Uani 1 1 d . . .
H14A H 0.4355 0.4074 0.3498 0.020 Uiso 1 1 calc R . .
C15A C 0.5377(3) 0.4348(2) 0.2746(2) 0.0150(9) Uani 1 1 d . . .
C16A C 0.0156(3) 0.2390(2) 0.1933(2) 0.0170(9) Uani 1 1 d . . .
C17A C -0.0221(4) 0.2356(2) 0.1266(2) 0.0204(9) Uani 1 1 d . . .
C18A C -0.1084(4) 0.1759(3) 0.0982(3) 0.0293(12) Uani 1 1 d . . .
H18A H -0.1351 0.1720 0.0525 0.035 Uiso 1 1 calc R . .
C19A C -0.1555(5) 0.1222(3) 0.1362(3) 0.0350(13) Uani 1 1 d . . .
H19A H -0.2146 0.0819 0.1165 0.042 Uiso 1 1 calc R . .
C20A C -0.1169(4) 0.1268(3) 0.2032(3) 0.0278(11) Uani 1 1 d . . .
H20A H -0.1491 0.0898 0.2291 0.033 Uiso 1 1 calc R . .
C21A C -0.0310(4) 0.1861(2) 0.2318(2) 0.0197(9) Uani 1 1 d . . .
H21A H -0.0044 0.1902 0.2776 0.024 Uiso 1 1 calc R . .
C22A C 0.0292(3) 0.2943(2) 0.0865(2) 0.0177(9) Uani 1 1 d . . .
C23A C 0.0187(4) 0.3614(2) 0.1011(2) 0.0191(9) Uani 1 1 d . . .
C24A C -0.0433(4) 0.3855(3) 0.1443(2) 0.0229(10) Uani 1 1 d . . .
H24A H -0.0860 0.3582 0.1742 0.027 Uiso 1 1 calc R . .
C25A C -0.0313(4) 0.4556(3) 0.1356(2) 0.0250(10) Uani 1 1 d . . .
H25A H -0.0640 0.4858 0.1581 0.030 Uiso 1 1 calc R . .
C26A C 0.0386(4) 0.4740(3) 0.0871(2) 0.0232(10) Uani 1 1 d . . .
H26A H 0.0616 0.5197 0.0715 0.028 Uiso 1 1 calc R . .
C27A C 0.1728(4) 0.3052(3) -0.0519(3) 0.0304(12) Uani 1 1 d . . .
H27A H 0.2096 0.3304 -0.0851 0.036 Uiso 1 1 calc R . .
C28A C 0.1548(4) 0.2333(3) -0.0470(3) 0.0320(12) Uani 1 1 d . . .
H28A H 0.1759 0.2010 -0.0756 0.038 Uiso 1 1 calc R . .
C29A C 0.1005(4) 0.2174(3) 0.0072(2) 0.0252(10) Uani 1 1 d . . .
H29A H 0.0777 0.1720 0.0234 0.030 Uiso 1 1 calc R . .
C30A C 0.0847(4) 0.2806(2) 0.0343(2) 0.0206(10) Uani 1 1 d . . .
C1B C 0.3894(3) 0.3260(2) 0.4752(2) 0.0126(8) Uani 1 1 d . . .
C2B C 0.4604(3) 0.3141(2) 0.5251(2) 0.0147(8) Uani 1 1 d . . .
C3B C 0.5012(4) 0.3656(3) 0.5794(2) 0.0212(10) Uani 1 1 d . . .
H3BA H 0.5502 0.3588 0.6135 0.025 Uiso 1 1 calc R . .
C4B C 0.4717(4) 0.4272(2) 0.5849(2) 0.0213(10) Uani 1 1 d . . .
H4BA H 0.4998 0.4620 0.6228 0.026 Uiso 1 1 calc R . .
C5B C 0.4011(4) 0.4377(2) 0.5350(2) 0.0187(9) Uani 1 1 d . . .
H5BA H 0.3808 0.4798 0.5388 0.022 Uiso 1 1 calc R . .
C6B C 0.3600(3) 0.3875(2) 0.4795(2) 0.0155(9) Uani 1 1 d . . .
H6BA H 0.3124 0.3950 0.4449 0.019 Uiso 1 1 calc R . .
C7B C 0.4941(4) 0.2489(2) 0.5205(2) 0.0168(9) Uani 1 1 d . . .
C8B C 0.6045(4) 0.2579(2) 0.5224(2) 0.0193(9) Uani 1 1 d . . .
C9B C 0.6952(4) 0.3206(3) 0.5270(2) 0.0233(10) Uani 1 1 d . . .
H9BA H 0.6943 0.3685 0.5276 0.028 Uiso 1 1 calc R . .
C10B C 0.7857(4) 0.2988(3) 0.5304(3) 0.0295(11) Uani 1 1 d . . .
H10B H 0.8586 0.3287 0.5334 0.035 Uiso 1 1 calc R . .
C11B C 0.7488(4) 0.2244(3) 0.5284(3) 0.0272(11) Uani 1 1 d . . .
H11B H 0.7940 0.1953 0.5305 0.033 Uiso 1 1 calc R . .
C12B C 0.3660(4) 0.0641(3) 0.5231(2) 0.0254(11) Uani 1 1 d . . .
H12B H 0.3662 0.0161 0.5238 0.030 Uiso 1 1 calc R . .
C13B C 0.2756(4) 0.0860(3) 0.5277(2) 0.0259(11) Uani 1 1 d . . .
H13B H 0.2046 0.0561 0.5312 0.031 Uiso 1 1 calc R . .
C14B C 0.3088(4) 0.1592(2) 0.5261(2) 0.0202(9) Uani 1 1 d . . .
H14B H 0.2651 0.1892 0.5290 0.024 Uiso 1 1 calc R . .
C15B C 0.4195(4) 0.1812(2) 0.5194(2) 0.0180(9) Uani 1 1 d . . .
C16B C 0.0581(3) 0.2017(2) 0.4157(2) 0.0163(9) Uani 1 1 d . . .
C17B C -0.0063(3) 0.2459(2) 0.4176(2) 0.0166(9) Uani 1 1 d . . .
C18B C -0.1173(4) 0.2129(3) 0.4018(2) 0.0227(10) Uani 1 1 d . . .
H18B H -0.1631 0.2417 0.4017 0.027 Uiso 1 1 calc R . .
C19B C -0.1619(4) 0.1396(3) 0.3864(2) 0.0263(11) Uani 1 1 d . . .
H19B H -0.2378 0.1183 0.3763 0.032 Uiso 1 1 calc R . .
C21B C 0.0156(4) 0.1283(2) 0.4008(2) 0.0208(10) Uani 1 1 d . . .
H21B H 0.0617 0.0997 0.4009 0.025 Uiso 1 1 calc R . .
C20B C -0.0957(4) 0.0964(3) 0.3855(2) 0.0255(11) Uani 1 1 d . . .
H20B H -0.1261 0.0459 0.3747 0.031 Uiso 1 1 calc R . .
C22B C 0.0386(3) 0.3245(2) 0.4381(2) 0.0165(9) Uani 1 1 d . . .
C23B C 0.0911(3) 0.3493(2) 0.5029(2) 0.0175(9) Uani 1 1 d . . .
C24B C 0.1022(4) 0.3125(3) 0.5580(2) 0.0237(10) Uani 1 1 d . . .
H24B H 0.0813 0.2619 0.5579 0.028 Uiso 1 1 calc R . .
C25B C 0.1491(4) 0.3631(3) 0.6121(3) 0.0326(12) Uani 1 1 d . . .
H25B H 0.1670 0.3541 0.6562 0.039 Uiso 1 1 calc R . .
C26B C 0.1652(4) 0.4306(3) 0.5896(2) 0.0274(11) Uani 1 1 d . . .
H26B H 0.1960 0.4753 0.6166 0.033 Uiso 1 1 calc R . .
C27B C 0.0195(4) 0.4786(3) 0.3689(2) 0.0238(10) Uani 1 1 d . . .
H27B H 0.0326 0.5288 0.3710 0.029 Uiso 1 1 calc R . .
C28B C -0.0431(4) 0.4280(3) 0.3165(2) 0.0246(10) Uani 1 1 d . . .
H28B H -0.0794 0.4374 0.2775 0.029 Uiso 1 1 calc R . .
C29B C -0.0419(4) 0.3612(3) 0.3326(2) 0.0222(10) Uani 1 1 d . . .
H29B H -0.0763 0.3163 0.3063 0.027 Uiso 1 1 calc R . .
C30B C 0.0203(3) 0.3727(2) 0.3955(2) 0.0185(9) Uani 1 1 d . . .
C1C C 0.1280(3) 0.0558(2) 0.1671(2) 0.0170(9) Uani 1 1 d . . .
C2C C 0.0772(4) -0.0175(2) 0.1676(2) 0.0199(9) Uani 1 1 d . . .
C3C C 0.0603(4) -0.0624(3) 0.1085(3) 0.0272(11) Uani 1 1 d . . .
H3CA H 0.0256 -0.1125 0.1076 0.033 Uiso 1 1 calc R . .
C4C C 0.0940(4) -0.0342(3) 0.0504(2) 0.0270(11) Uani 1 1 d . . .
H4CA H 0.0827 -0.0652 0.0102 0.032 Uiso 1 1 calc R . .
C5C C 0.1438(4) 0.0386(3) 0.0512(2) 0.0256(11) Uani 1 1 d . . .
H5CA H 0.1664 0.0575 0.0115 0.031 Uiso 1 1 calc R . .
C6C C 0.1610(4) 0.0846(3) 0.1099(2) 0.0209(10) Uani 1 1 d . . .
H6CA H 0.1948 0.1348 0.1107 0.025 Uiso 1 1 calc R . .
C7C C 0.0420(4) -0.0446(2) 0.2307(2) 0.0214(10) Uani 1 1 d . . .
C8C C -0.0674(4) -0.0682(3) 0.2382(2) 0.0252(11) Uani 1 1 d . . .
C9C C -0.1583(4) -0.0707(3) 0.1942(3) 0.0342(13) Uani 1 1 d . . .
H9CA H -0.1585 -0.0599 0.1495 0.041 Uiso 1 1 calc R . .
C10C C -0.2467(5) -0.0918(4) 0.2282(3) 0.0510(18) Uani 1 1 d . . .
H10C H -0.3193 -0.0982 0.2115 0.061 Uiso 1 1 calc R . .
C11C C -0.2092(5) -0.1021(4) 0.2920(3) 0.0479(17) Uani 1 1 d . . .
H11C H -0.2530 -0.1163 0.3264 0.058 Uiso 1 1 calc R . .
C12C C 0.1807(5) -0.0499(3) 0.3860(3) 0.0375(13) Uani 1 1 d . . .
H12C H 0.1835 -0.0598 0.4310 0.045 Uiso 1 1 calc R . .
C13C C 0.2695(5) -0.0210(3) 0.3539(3) 0.0380(14) Uani 1 1 d . . .
H13C H 0.3427 -0.0063 0.3730 0.046 Uiso 1 1 calc R . .
C14C C 0.2322(4) -0.0172(3) 0.2889(3) 0.0297(11) Uani 1 1 d . . .
H14C H 0.2751 -0.0007 0.2547 0.036 Uiso 1 1 calc R . .
C15C C 0.1193(4) -0.0422(3) 0.2829(2) 0.0253(10) Uani 1 1 d . . .
C16C C 0.4432(3) 0.1666(2) 0.2535(2) 0.0169(9) Uani 1 1 d . . .
C17C C 0.5075(4) 0.1850(2) 0.2034(2) 0.0198(9) Uani 1 1 d . . .
C18C C 0.6186(4) 0.2136(3) 0.2206(3) 0.0301(12) Uani 1 1 d . . .
H18C H 0.6641 0.2273 0.1870 0.036 Uiso 1 1 calc R . .
C19C C 0.6633(4) 0.2223(3) 0.2867(3) 0.0319(12) Uani 1 1 d . . .
H19C H 0.7392 0.2417 0.2983 0.038 Uiso 1 1 calc R . .
C20C C 0.5964(4) 0.2024(3) 0.3359(2) 0.0258(11) Uani 1 1 d . . .
H20C H 0.6271 0.2079 0.3810 0.031 Uiso 1 1 calc R . .
C21C C 0.4863(4) 0.1750(2) 0.3199(2) 0.0200(9) Uani 1 1 d . . .
H21C H 0.4407 0.1620 0.3536 0.024 Uiso 1 1 calc R . .
C22C C 0.4637(3) 0.1703(3) 0.1316(2) 0.0194(9) Uani 1 1 d . . .
C23C C 0.4507(4) 0.2259(3) 0.0974(2) 0.0196(9) Uani 1 1 d . . .
C24C C 0.4578(4) 0.2962(3) 0.1199(3) 0.0267(11) Uani 1 1 d . . .
H24C H 0.4766 0.3182 0.1647 0.032 Uiso 1 1 calc R . .
C25C C 0.4329(5) 0.3279(3) 0.0657(3) 0.0340(13) Uani 1 1 d . . .
H25C H 0.4310 0.3756 0.0659 0.041 Uiso 1 1 calc R . .
C26C C 0.4105(4) 0.2757(3) 0.0094(3) 0.0308(12) Uani 1 1 d . . .
H26C H 0.3916 0.2831 -0.0351 0.037 Uiso 1 1 calc R . .
C27C C 0.3861(4) 0.0161(3) 0.0135(3) 0.0303(12) Uani 1 1 d . . .
H27C H 0.3629 -0.0078 -0.0304 0.036 Uiso 1 1 calc R . .
C28C C 0.4024(5) -0.0172(3) 0.0700(3) 0.0346(12) Uani 1 1 d . . .
H28C H 0.3916 -0.0668 0.0714 0.042 Uiso 1 1 calc R . .
C29C C 0.4371(4) 0.0361(3) 0.1229(3) 0.0292(11) Uani 1 1 d . . .
H29C H 0.4559 0.0299 0.1678 0.035 Uiso 1 1 calc R . .
C30C C 0.4400(4) 0.1016(3) 0.0987(2) 0.0219(10) Uani 1 1 d . . .
B1A B 0.7084(4) 0.4485(3) 0.2133(3) 0.0201(11) Uani 1 1 d . . .
B2A B 0.1442(4) 0.4149(3) 0.0129(3) 0.0229(11) Uani 1 1 d . . .
B1B B 0.5673(5) 0.1199(3) 0.5112(3) 0.0225(11) Uani 1 1 d . . .
B2B B 0.1413(4) 0.4823(3) 0.4782(3) 0.0214(11) Uani 1 1 d . . .
B1C B -0.0278(5) -0.0941(4) 0.3602(3) 0.0359(15) Uani 1 1 d . . .
B2C B 0.4066(5) 0.1443(3) -0.0168(3) 0.0250(12) Uani 1 1 d . . .
Cl1 Cl 0.47408(19) 0.02896(12) 0.69908(11) 0.0731(6) Uani 1 1 d D . .
Cl2 Cl 0.50882(16) 0.17972(12) 0.68831(10) 0.0634(5) Uani 1 1 d D . .
Cl3 Cl 0.6307(3) 0.13755(15) 0.79413(11) 0.0995(9) Uani 1 1 d D . .
C91 C 0.5679(6) 0.1160(4) 0.7117(3) 0.0592(19) Uani 1 1 d D . .
H91 H 0.6250 0.1168 0.6823 0.071 Uiso 1 1 calc R . .
Cl4 Cl -0.3956(2) -0.27258(14) 0.17751(12) 0.0848(7) Uani 1 1 d D . .
Cl5 Cl -0.33738(19) -0.27939(13) 0.31685(11) 0.0725(6) Uani 1 1 d D . .
Cl6 Cl -0.2505(2) -0.34928(13) 0.21708(11) 0.0775(6) Uani 1 1 d D . .
C92 C -0.2941(7) -0.2768(5) 0.2376(4) 0.081(3) Uani 1 1 d D . .
H92 H -0.2313 -0.2320 0.2391 0.097 Uiso 1 1 calc R . .
Cl7 Cl 0.8173(2) 0.25743(18) -0.06095(11) 0.0715(7) Uani 0.894(3) 1 d PDU A 1
Cl8 Cl 0.71212(19) 0.31754(16) 0.03602(11) 0.0651(7) Uani 0.894(3) 1 d PDU A 1
Cl9 Cl 0.6992(2) 0.35031(15) -0.10088(16) 0.0868(9) Uani 0.894(3) 1 d PDU A 1
C93A C 0.7060(5) 0.2868(4) -0.0469(3) 0.0509(17) Uani 0.894(3) 1 d PD A 1
H93A H 0.6391 0.2445 -0.0586 0.061 Uiso 0.894(3) 1 calc PR A 1
Cl10 Cl 0.6949(15) 0.3733(9) -0.0558(10) 0.0715(7) Uani 0.106(3) 1 d PDU A 2
Cl11 Cl 0.7033(16) 0.2759(12) 0.0378(6) 0.0651(7) Uani 0.106(3) 1 d PDU A 2
Cl12 Cl 0.8397(13) 0.2984(13) -0.0627(12) 0.0868(9) Uani 0.106(3) 1 d PDU A 2
C93B C 0.7060(5) 0.2868(4) -0.0469(3) 0.0509(17) Uani 0.106(3) 1 d PD A 2
H93B H 0.6509 0.2472 -0.0771 0.061 Uiso 0.106(3) 1 calc PR A 2
Cl13 Cl 1.1740(3) 0.7311(3) 0.30664(17) 0.1263(14) Uani 0.884(4) 1 d PDU B 1
Cl14 Cl 1.0078(3) 0.63295(16) 0.2221(3) 0.1329(17) Uani 0.884(4) 1 d PDU B 1
Cl15 Cl 1.0402(3) 0.77864(14) 0.21019(18) 0.0986(10) Uani 0.884(4) 1 d PDU B 1
C94A C 1.0948(10) 0.7174(5) 0.2341(6) 0.167(8) Uani 0.884(4) 1 d PD B 1
H94A H 1.1454 0.7165 0.2005 0.201 Uiso 0.884(4) 1 calc PR B 1
Cl16 Cl 1.1943(18) 0.6999(17) 0.1891(11) 0.1263(14) Uani 0.116(4) 1 d PDU B 2
Cl17 Cl 1.024(2) 0.6396(10) 0.2654(17) 0.1329(17) Uani 0.116(4) 1 d PDU B 2
Cl18 Cl 1.1673(19) 0.7790(9) 0.3030(9) 0.0986(10) Uani 0.116(4) 1 d PDU B 2
C94B C 1.0948(10) 0.7174(5) 0.2341(6) 0.167(8) Uani 0.116(4) 1 d PD B 2
H94B H 1.0655 0.7349 0.1963 0.201 Uiso 0.116(4) 1 d PR B 2

loop_
_atom_site_aniso_label
_atom_site_aniso_U_11
_atom_site_aniso_U_22
_atom_site_aniso_U_33
_atom_site_aniso_U_23
_atom_site_aniso_U_13
_atom_site_aniso_U_12
P1 0.0128(5) 0.0125(5) 0.0123(5) 0.0029(4) -0.0006(4) 0.0038(4)
P2 0.0137(5) 0.0138(5) 0.0110(5) 0.0019(4) -0.0005(4) 0.0058(4)
P3 0.0154(5) 0.0127(5) 0.0125(5) 0.0011(4) 0.0003(4) 0.0048(4)
F1A 0.0167(13) 0.0280(15) 0.0298(15) 0.0102(12) 0.0012(11) 0.0047(11)
F2A 0.0289(14) 0.0320(15) 0.0288(15) 0.0070(12) 0.0134(12) 0.0195(12)
F3A 0.0423(17) 0.0420(17) 0.0286(16) 0.0221(13) 0.0167(13) 0.0246(14)
F4A 0.0239(14) 0.0270(15) 0.0372(17) 0.0034(13) 0.0113(12) 0.0056(12)
F1B 0.0428(17) 0.0252(15) 0.0266(15) -0.0006(12) 0.0096(13) 0.0149(13)
F2B 0.0372(16) 0.0298(15) 0.0367(17) 0.0157(13) 0.0017(13) 0.0198(13)
F3B 0.0180(13) 0.0236(14) 0.0357(16) 0.0073(12) 0.0087(11) 0.0091(11)
F4B 0.0273(14) 0.0218(14) 0.0352(16) 0.0010(12) 0.0084(12) 0.0114(11)
F1C 0.052(2) 0.103(3) 0.0248(18) 0.0068(19) 0.0039(16) 0.032(2)
F2C 0.065(3) 0.053(2) 0.112(4) 0.058(3) 0.016(3) 0.010(2)
F3C 0.0449(18) 0.0362(17) 0.0295(16) 0.0019(13) 0.0173(14) 0.0119(14)
F4C 0.0397(17) 0.0355(17) 0.0212(15) -0.0016(12) -0.0094(13) 0.0094(14)
O1A 0.0136(14) 0.0129(14) 0.0192(15) 0.0037(12) 0.0035(12) 0.0035(11)
O2A 0.0153(14) 0.0150(15) 0.0175(15) 0.0049(12) -0.0040(12) 0.0031(12)
O1B 0.0145(14) 0.0156(14) 0.0095(14) -0.0010(11) -0.0004(11) 0.0066(11)
O2B 0.0147(14) 0.0178(15) 0.0134(14) 0.0039(12) 0.0009(11) 0.0056(12)
O1C 0.0179(15) 0.0141(15) 0.0151(15) 0.0008(12) 0.0004(12) 0.0030(12)
O2C 0.0153(14) 0.0180(15) 0.0169(15) -0.0006(12) -0.0009(12) 0.0068(12)
N1 0.0157(17) 0.0116(17) 0.0133(17) 0.0024(13) 0.0007(13) 0.0051(14)
N2 0.0205(18) 0.0139(17) 0.0134(18) 0.0026(14) 0.0006(14) 0.0085(14)
N3 0.0184(18) 0.0143(17) 0.0119(17) 0.0033(14) 0.0010(14) 0.0046(14)
N1A 0.0158(18) 0.028(2) 0.0172(19) 0.0056(15) 0.0046(14) 0.0098(16)
N2A 0.0138(17) 0.0204(18) 0.0171(18) 0.0054(15) 0.0040(14) 0.0074(14)
N3A 0.0212(19) 0.025(2) 0.022(2) 0.0100(16) 0.0066(15) 0.0124(16)
N4A 0.0227(19) 0.025(2) 0.0189(19) 0.0068(16) 0.0049(15) 0.0101(16)
N1B 0.025(2) 0.0200(19) 0.021(2) 0.0038(15) 0.0008(16) 0.0125(16)
N2B 0.030(2) 0.0150(18) 0.0175(19) 0.0035(15) 0.0008(16) 0.0094(16)
N3B 0.0188(18) 0.023(2) 0.022(2) 0.0017(16) 0.0049(15) 0.0074(16)
N4B 0.0180(18) 0.0200(19) 0.022(2) 0.0073(15) 0.0061(15) 0.0102(15)
N1C 0.033(2) 0.028(2) 0.027(2) 0.0064(18) 0.0024(19) -0.0006(19)
N2C 0.041(3) 0.025(2) 0.026(2) 0.0114(18) -0.0013(19) 0.0114(19)
N3C 0.027(2) 0.026(2) 0.0148(19) 0.0020(16) 0.0022(16) 0.0076(17)
N4C 0.023(2) 0.023(2) 0.020(2) -0.0044(16) 0.0018(16) 0.0057(16)
C1A 0.017(2) 0.013(2) 0.014(2) 0.0038(16) 0.0009(16) 0.0049(16)
C2A 0.016(2) 0.018(2) 0.011(2) 0.0028(16) 0.0009(15) 0.0080(17)
C3A 0.018(2) 0.015(2) 0.019(2) 0.0046(17) 0.0010(17) 0.0026(17)
C4A 0.026(2) 0.016(2) 0.024(2) 0.0045(18) 0.0018(19) 0.0110(18)
C5A 0.020(2) 0.025(2) 0.029(3) 0.0053(19) 0.0066(19) 0.0118(19)
C6A 0.018(2) 0.019(2) 0.026(2) 0.0049(18) 0.0061(18) 0.0068(18)
C7A 0.0132(19) 0.014(2) 0.013(2) 0.0006(16) 0.0009(15) 0.0032(16)
C8A 0.015(2) 0.019(2) 0.017(2) 0.0043(17) 0.0041(16) 0.0070(17)
C9A 0.020(2) 0.023(2) 0.019(2) 0.0059(18) 0.0011(18) 0.0056(18)
C10A 0.027(2) 0.033(3) 0.020(2) 0.013(2) 0.0047(19) 0.007(2)
C11A 0.022(2) 0.034(3) 0.020(2) 0.007(2) 0.0081(19) 0.008(2)
C12A 0.018(2) 0.025(2) 0.026(2) 0.0097(19) 0.0033(18) 0.0125(18)
C13A 0.020(2) 0.026(2) 0.017(2) 0.0077(18) 0.0027(17) 0.0080(19)
C14A 0.018(2) 0.016(2) 0.015(2) 0.0029(16) 0.0042(16) 0.0050(17)
C15A 0.017(2) 0.013(2) 0.016(2) 0.0026(16) 0.0026(16) 0.0052(16)
C16A 0.013(2) 0.020(2) 0.018(2) 0.0052(17) 0.0011(16) 0.0051(17)
C17A 0.021(2) 0.022(2) 0.018(2) 0.0048(18) 0.0012(18) 0.0066(18)
C18A 0.028(3) 0.031(3) 0.021(2) 0.006(2) -0.007(2) 0.000(2)
C19A 0.033(3) 0.028(3) 0.030(3) 0.005(2) -0.009(2) -0.007(2)
C20A 0.026(2) 0.024(2) 0.028(3) 0.010(2) 0.000(2) -0.001(2)
C21A 0.017(2) 0.021(2) 0.019(2) 0.0066(18) 0.0004(17) 0.0032(18)
C22A 0.017(2) 0.021(2) 0.014(2) 0.0038(17) -0.0039(16) 0.0054(17)
C23A 0.019(2) 0.025(2) 0.015(2) 0.0083(18) 0.0024(17) 0.0084(18)
C24A 0.023(2) 0.027(2) 0.021(2) 0.0077(19) 0.0050(18) 0.0084(19)
C25A 0.024(2) 0.032(3) 0.026(2) 0.007(2) 0.0050(19) 0.017(2)
C26A 0.026(2) 0.023(2) 0.024(2) 0.0048(19) 0.0019(19) 0.0121(19)
C27A 0.031(3) 0.035(3) 0.025(3) 0.001(2) 0.012(2) 0.010(2)
C28A 0.037(3) 0.026(3) 0.032(3) -0.005(2) 0.008(2) 0.009(2)
C29A 0.029(2) 0.020(2) 0.024(2) -0.0022(19) -0.003(2) 0.007(2)
C30A 0.021(2) 0.019(2) 0.021(2) 0.0035(18) 0.0001(18) 0.0051(18)
C1B 0.0136(19) 0.014(2) 0.0098(19) 0.0009(15) 0.0040(15) 0.0031(16)
C2B 0.016(2) 0.015(2) 0.014(2) 0.0019(16) 0.0001(16) 0.0070(16)
C3B 0.023(2) 0.024(2) 0.017(2) 0.0004(18) -0.0059(18) 0.0116(19)
C4B 0.027(2) 0.019(2) 0.017(2) -0.0056(18) -0.0028(18) 0.0098(19)
C5B 0.021(2) 0.015(2) 0.022(2) 0.0010(17) 0.0034(18) 0.0090(17)
C6B 0.0138(19) 0.016(2) 0.018(2) 0.0053(16) 0.0018(16) 0.0055(16)
C7B 0.025(2) 0.019(2) 0.0081(19) 0.0010(16) -0.0018(16) 0.0106(18)
C8B 0.027(2) 0.022(2) 0.012(2) 0.0025(17) 0.0009(17) 0.0125(19)
C9B 0.025(2) 0.021(2) 0.024(2) 0.0025(19) 0.0011(19) 0.0080(19)
C10B 0.022(2) 0.031(3) 0.036(3) 0.002(2) 0.003(2) 0.010(2)
C11B 0.027(2) 0.032(3) 0.029(3) 0.003(2) 0.002(2) 0.019(2)
C12B 0.037(3) 0.017(2) 0.024(2) 0.0069(19) 0.004(2) 0.010(2)
C13B 0.028(3) 0.020(2) 0.026(3) 0.0048(19) 0.003(2) 0.002(2)
C14B 0.027(2) 0.020(2) 0.016(2) 0.0045(17) 0.0020(18) 0.0096(19)
C15B 0.027(2) 0.016(2) 0.013(2) 0.0021(16) 0.0006(17) 0.0102(18)
C16B 0.015(2) 0.022(2) 0.013(2) 0.0072(17) 0.0014(16) 0.0061(17)
C17B 0.016(2) 0.020(2) 0.014(2) 0.0048(17) 0.0035(16) 0.0052(17)
C18B 0.016(2) 0.029(3) 0.023(2) 0.0094(19) 0.0028(18) 0.0065(19)
C19B 0.017(2) 0.031(3) 0.026(3) 0.007(2) -0.0013(19) 0.002(2)
C21B 0.025(2) 0.018(2) 0.017(2) 0.0054(17) 0.0003(18) 0.0037(18)
C20B 0.027(2) 0.019(2) 0.025(2) 0.0055(19) 0.000(2) -0.0014(19)
C22B 0.0116(19) 0.021(2) 0.018(2) 0.0032(17) 0.0048(16) 0.0068(17)
C23B 0.016(2) 0.020(2) 0.019(2) 0.0045(17) 0.0054(17) 0.0081(17)
C24B 0.024(2) 0.027(2) 0.019(2) 0.0050(19) 0.0039(18) 0.007(2)
C25B 0.038(3) 0.043(3) 0.020(3) 0.006(2) 0.001(2) 0.017(2)
C26B 0.032(3) 0.029(3) 0.021(2) -0.001(2) 0.000(2) 0.012(2)
C27B 0.021(2) 0.029(2) 0.031(3) 0.013(2) 0.0118(19) 0.0164(19)
C28B 0.021(2) 0.036(3) 0.026(2) 0.015(2) 0.0092(19) 0.018(2)
C29B 0.020(2) 0.028(2) 0.024(2) 0.0071(19) 0.0064(18) 0.0133(19)
C30B 0.015(2) 0.023(2) 0.022(2) 0.0056(18) 0.0059(17) 0.0103(18)
C1C 0.015(2) 0.018(2) 0.018(2) 0.0011(17) -0.0020(16) 0.0069(17)
C2C 0.020(2) 0.017(2) 0.019(2) 0.0001(17) -0.0034(17) 0.0032(18)
C3C 0.030(3) 0.017(2) 0.029(3) -0.003(2) -0.004(2) 0.003(2)
C4C 0.032(3) 0.026(3) 0.019(2) -0.0077(19) -0.002(2) 0.007(2)
C5C 0.026(2) 0.032(3) 0.018(2) 0.002(2) 0.0016(19) 0.009(2)
C6C 0.020(2) 0.022(2) 0.019(2) 0.0029(18) 0.0008(18) 0.0033(18)
C7C 0.029(2) 0.008(2) 0.024(2) 0.0004(17) -0.0014(19) 0.0034(18)
C8C 0.029(3) 0.019(2) 0.022(2) 0.0035(19) 0.002(2) -0.0008(19)
C9C 0.031(3) 0.036(3) 0.025(3) 0.002(2) -0.003(2) -0.002(2)
C10C 0.026(3) 0.075(5) 0.037(3) 0.006(3) -0.001(3) -0.003(3)
C11C 0.033(3) 0.065(4) 0.034(3) 0.011(3) 0.009(3) -0.004(3)
C12C 0.050(3) 0.033(3) 0.031(3) 0.014(2) -0.005(2) 0.016(3)
C13C 0.037(3) 0.041(3) 0.040(3) 0.016(3) -0.008(2) 0.019(3)
C14C 0.032(3) 0.027(3) 0.035(3) 0.011(2) 0.002(2) 0.015(2)
C15C 0.036(3) 0.017(2) 0.024(2) 0.0056(19) 0.000(2) 0.010(2)
C16C 0.017(2) 0.015(2) 0.020(2) 0.0017(17) -0.0012(17) 0.0072(17)
C17C 0.022(2) 0.018(2) 0.019(2) 0.0033(17) -0.0002(18) 0.0074(18)
C18C 0.025(3) 0.041(3) 0.022(3) 0.008(2) 0.002(2) 0.007(2)
C19C 0.019(2) 0.045(3) 0.027(3) 0.006(2) -0.001(2) 0.006(2)
C20C 0.027(2) 0.032(3) 0.019(2) 0.005(2) -0.0033(19) 0.012(2)
C21C 0.023(2) 0.020(2) 0.019(2) 0.0043(18) 0.0028(18) 0.0092(18)
C22C 0.016(2) 0.027(2) 0.016(2) 0.0023(18) 0.0022(17) 0.0075(18)
C23C 0.020(2) 0.025(2) 0.015(2) 0.0032(18) 0.0020(17) 0.0085(18)
C24C 0.032(3) 0.024(2) 0.021(2) 0.0002(19) 0.000(2) 0.007(2)
C25C 0.049(3) 0.022(3) 0.029(3) 0.003(2) -0.005(2) 0.012(2)
C26C 0.040(3) 0.030(3) 0.023(3) 0.008(2) -0.001(2) 0.013(2)
C27C 0.037(3) 0.026(3) 0.027(3) -0.005(2) 0.003(2) 0.011(2)
C28C 0.041(3) 0.025(3) 0.040(3) 0.002(2) 0.006(2) 0.015(2)
C29C 0.031(3) 0.028(3) 0.032(3) 0.005(2) 0.005(2) 0.013(2)
C30C 0.020(2) 0.027(2) 0.020(2) 0.0035(19) 0.0040(18) 0.0083(19)
B1A 0.017(2) 0.026(3) 0.020(3) 0.006(2) 0.005(2) 0.009(2)
B2A 0.025(3) 0.027(3) 0.023(3) 0.011(2) 0.010(2) 0.013(2)
B1B 0.034(3) 0.017(2) 0.021(3) 0.007(2) 0.002(2) 0.015(2)
B2B 0.021(2) 0.020(3) 0.026(3) 0.003(2) 0.004(2) 0.009(2)
B1C 0.040(3) 0.039(3) 0.032(3) 0.021(3) 0.007(3) 0.012(3)
B2C 0.030(3) 0.028(3) 0.015(3) 0.000(2) 0.003(2) 0.007(2)
Cl1 0.0775(14) 0.0739(13) 0.0654(13) 0.0121(10) 0.0143(10) 0.0184(11)
Cl2 0.0696(11) 0.0824(13) 0.0519(10) 0.0155(9) 0.0090(9) 0.0417(10)
Cl3 0.163(3) 0.0877(16) 0.0480(12) -0.0020(11) -0.0271(14) 0.0544(17)
C91 0.071(5) 0.067(5) 0.042(4) 0.000(3) -0.001(3) 0.029(4)
Cl4 0.1027(18) 0.0846(16) 0.0679(14) 0.0164(12) -0.0008(12) 0.0328(14)
Cl5 0.0817(14) 0.0821(14) 0.0573(12) 0.0092(10) 0.0118(10) 0.0304(12)
Cl6 0.0901(15) 0.0848(15) 0.0615(12) 0.0025(11) 0.0093(11) 0.0356(12)
C92 0.083(6) 0.081(6) 0.077(6) 0.005(5) 0.016(5) 0.023(5)
Cl7 0.0685(13) 0.117(2) 0.0470(11) 0.0221(12) 0.0136(10) 0.0513(14)
Cl8 0.0593(12) 0.0810(17) 0.0515(11) -0.0147(11) -0.0037(9) 0.0264(12)
Cl9 0.0937(18) 0.0776(16) 0.089(2) 0.0444(14) -0.0080(14) 0.0245(14)
C93A 0.041(3) 0.054(4) 0.054(4) 0.013(3) 0.000(3) 0.010(3)
Cl10 0.0685(13) 0.117(2) 0.0470(11) 0.0221(12) 0.0136(10) 0.0513(14)
Cl11 0.0593(12) 0.0810(17) 0.0515(11) -0.0147(11) -0.0037(9) 0.0264(12)
Cl12 0.0937(18) 0.0776(16) 0.089(2) 0.0444(14) -0.0080(14) 0.0245(14)
C93B 0.041(3) 0.054(4) 0.054(4) 0.013(3) 0.000(3) 0.010(3)
Cl13 0.119(3) 0.184(4) 0.077(2) -0.011(2) -0.0237(18) 0.068(3)
Cl14 0.115(2) 0.0447(14) 0.229(5) -0.003(2) -0.011(3) 0.0259(15)
Cl15 0.135(2) 0.0605(14) 0.125(2) 0.0354(15) 0.0282(19) 0.0570(15)
C94A 0.162(13) 0.079(8) 0.199(15) 0.058(9) -0.106(12) -0.023(8)
Cl16 0.119(3) 0.184(4) 0.077(2) -0.011(2) -0.0237(18) 0.068(3)
Cl17 0.115(2) 0.0447(14) 0.229(5) -0.003(2) -0.011(3) 0.0259(15)
Cl18 0.135(2) 0.0605(14) 0.125(2) 0.0354(15) 0.0282(19) 0.0570(15)
C94B 0.162(13) 0.079(8) 0.199(15) 0.058(9) -0.106(12) -0.023(8)

loop_
_atom_type_symbol
_atom_type_description
_atom_type_scat_dispersion_real
_atom_type_scat_dispersion_imag
_atom_type_scat_source
C C 0.0033 0.0016 'International Tables Vol C Tables 4.2.6.8 and 6.1.1.4'
H H 0.0000 0.0000 'International Tables Vol C Tables 4.2.6.8 and 6.1.1.4'
B B 0.0013 0.0007 'International Tables Vol C Tables 4.2.6.8 and 6.1.1.4'
N N 0.0061 0.0033 'International Tables Vol C Tables 4.2.6.8 and 6.1.1.4'
O O 0.0106 0.0060 'International Tables Vol C Tables 4.2.6.8 and 6.1.1.4'
F F 0.0171 0.0103 'International Tables Vol C Tables 4.2.6.8 and 6.1.1.4'
P P 0.1023 0.0942 'International Tables Vol C Tables 4.2.6.8 and 6.1.1.4'
Cl Cl 0.1484 0.1585 'International Tables Vol C Tables 4.2.6.8 and 6.1.1.4'

loop_
_geom_angle_atom_site_label_1
_geom_angle_atom_site_label_2
_geom_angle_atom_site_label_3
_geom_angle
_geom_angle_site_symmetry_1
_geom_angle_site_symmetry_3
_geom_angle_publ_flag
N3 P1 O1A 105.88(18) . . ?
N3 P1 N1 117.97(19) . . ?
O1A P1 N1 111.04(18) . . ?
N3 P1 O2A 110.71(18) . . ?
O1A P1 O2A 100.56(16) . . ?
N1 P1 O2A 109.24(18) . . ?
O1B P2 N2 105.67(17) . . ?
O1B P2 N1 113.87(17) . . ?
N2 P2 N1 117.13(19) . . ?
O1B P2 O2B 98.68(16) . . ?
N2 P2 O2B 110.98(18) . . ?
N1 P2 O2B 108.97(18) . . ?
N2 P3 O1C 106.39(18) . . ?
N2 P3 N3 117.53(19) . . ?
O1C P3 N3 111.30(18) . . ?
N2 P3 O2C 111.84(18) . . ?
O1C P3 O2C 98.31(16) . . ?
N3 P3 O2C 109.73(18) . . ?
C1A O1A P1 129.3(3) . . ?
C16A O2A P1 124.4(3) . . ?
C1B O1B P2 128.1(3) . . ?
C16B O2B P2 120.7(3) . . ?
C1C O1C P3 125.3(3) . . ?
C16C O2C P3 125.2(3) . . ?
P1 N1 P2 121.2(2) . . ?
P3 N2 P2 121.8(2) . . ?
P1 N3 P3 120.6(2) . . ?
C11A N1A C8A 107.4(4) . . ?
C11A N1A B1A 126.9(4) . . ?
C8A N1A B1A 125.3(4) . . ?
C12A N2A C15A 107.8(4) . . ?
C12A N2A B1A 126.2(4) . . ?
C15A N2A B1A 125.7(4) . . ?
C26A N3A C23A 107.3(4) . . ?
C26A N3A B2A 127.4(4) . . ?
C23A N3A B2A 125.3(4) . . ?
C27A N4A C30A 106.9(4) . . ?
C27A N4A B2A 127.6(4) . . ?
C30A N4A B2A 125.2(4) . . ?
C11B N1B C8B 107.2(4) . . ?
C11B N1B B1B 127.6(4) . . ?
C8B N1B B1B 124.7(4) . . ?
C12B N2B C15B 107.3(4) . . ?
C12B N2B B1B 127.3(4) . . ?
C15B N2B B1B 125.4(4) . . ?
C26B N3B C23B 107.8(4) . . ?
C26B N3B B2B 127.2(4) . . ?
C23B N3B B2B 124.8(4) . . ?
C27B N4B C30B 108.0(4) . . ?
C27B N4B B2B 127.5(4) . . ?
C30B N4B B2B 124.2(4) . . ?
C11C N1C C8C 107.3(5) . . ?
C11C N1C B1C 127.1(5) . . ?
C8C N1C B1C 125.7(5) . . ?
C12C N2C C15C 107.3(5) . . ?
C12C N2C B1C 127.3(5) . . ?
C15C N2C B1C 125.4(4) . . ?
C26C N3C C23C 107.0(4) . . ?
C26C N3C B2C 127.3(4) . . ?
C23C N3C B2C 125.6(4) . . ?
C27C N4C C30C 107.6(4) . . ?
C27C N4C B2C 127.2(4) . . ?
C30C N4C B2C 125.1(4) . . ?
C6A C1A O1A 123.1(4) . . ?
C6A C1A C2A 121.6(4) . . ?
O1A C1A C2A 115.1(4) . . ?
C3A C2A C1A 118.1(4) . . ?
C3A C2A C7A 119.3(4) . . ?
C1A C2A C7A 122.6(4) . . ?
C4A C3A C2A 121.0(4) . . ?
C4A C3A H3AA 119.5 . . ?
C2A C3A H3AA 119.5 . . ?
C3A C4A C5A 119.9(4) . . ?
C3A C4A H4AA 120.1 . . ?
C5A C4A H4AA 120.1 . . ?
C6A C5A C4A 120.5(4) . . ?
C6A C5A H5AA 119.8 . . ?
C4A C5A H5AA 119.8 . . ?
C1A C6A C5A 119.0(4) . . ?
C1A C6A H6AA 120.5 . . ?
C5A C6A H6AA 120.5 . . ?
C8A C7A C15A 121.0(4) . . ?
C8A C7A C2A 118.8(4) . . ?
C15A C7A C2A 120.0(4) . . ?
C7A C8A N1A 120.6(4) . . ?
C7A C8A C9A 131.2(4) . . ?
N1A C8A C9A 108.0(4) . . ?
C10A C9A C8A 106.9(4) . . ?
C10A C9A H9AA 126.6 . . ?
C8A C9A H9AA 126.6 . . ?
C9A C10A C11A 107.4(4) . . ?
C9A C10A H10A 126.3 . . ?
C11A C10A H10A 126.3 . . ?
N1A C11A C10A 110.3(4) . . ?
N1A C11A H11A 124.8 . . ?
C10A C11A H11A 124.8 . . ?
N2A C12A C13A 110.1(4) . . ?
N2A C12A H12A 125.0 . . ?
C13A C12A H12A 125.0 . . ?
C14A C13A C12A 107.2(4) . . ?
C14A C13A H13A 126.4 . . ?
C12A C13A H13A 126.4 . . ?
C13A C14A C15A 107.0(4) . . ?
C13A C14A H14A 126.5 . . ?
C15A C14A H14A 126.5 . . ?
N2A C15A C7A 120.1(4) . . ?
N2A C15A C14A 107.9(4) . . ?
C7A C15A C14A 132.0(4) . . ?
C21A C16A C17A 122.0(4) . . ?
C21A C16A O2A 120.9(4) . . ?
C17A C16A O2A 117.1(4) . . ?
C16A C17A C18A 118.1(4) . . ?
C16A C17A C22A 120.7(4) . . ?
C18A C17A C22A 121.2(4) . . ?
C19A C18A C17A 120.5(5) . . ?
C19A C18A H18A 119.8 . . ?
C17A C18A H18A 119.8 . . ?
C18A C19A C20A 120.6(5) . . ?
C18A C19A H19A 119.7 . . ?
C20A C19A H19A 119.7 . . ?
C21A C20A C19A 119.3(5) . . ?
C21A C20A H20A 120.3 . . ?
C19A C20A H20A 120.3 . . ?
C16A C21A C20A 119.5(4) . . ?
C16A C21A H21A 120.2 . . ?
C20A C21A H21A 120.2 . . ?
C23A C22A C30A 121.1(4) . . ?
C23A C22A C17A 119.0(4) . . ?
C30A C22A C17A 119.8(4) . . ?
C22A C23A N3A 120.4(4) . . ?
C22A C23A C24A 131.5(4) . . ?
N3A C23A C24A 107.9(4) . . ?
C25A C24A C23A 107.7(4) . . ?
C25A C24A H24A 126.1 . . ?
C23A C24A H24A 126.1 . . ?
C24A C25A C26A 106.7(4) . . ?
C24A C25A H25A 126.7 . . ?
C26A C25A H25A 126.7 . . ?
N3A C26A C25A 110.3(4) . . ?
N3A C26A H26A 124.8 . . ?
C25A C26A H26A 124.8 . . ?
N4A C27A C28A 111.1(5) . . ?
N4A C27A H27A 124.4 . . ?
C28A C27A H27A 124.4 . . ?
C29A C28A C27A 106.8(5) . . ?
C29A C28A H28A 126.6 . . ?
C27A C28A H28A 126.6 . . ?
C28A C29A C30A 107.4(5) . . ?
C28A C29A H29A 126.3 . . ?
C30A C29A H29A 126.3 . . ?
N4A C30A C22A 120.2(4) . . ?
N4A C30A C29A 107.8(4) . . ?
C22A C30A C29A 132.0(4) . . ?
C6B C1B O1B 122.3(4) . . ?
C6B C1B C2B 121.7(4) . . ?
O1B C1B C2B 115.8(4) . . ?
C3B C2B C1B 118.2(4) . . ?
C3B C2B C7B 119.7(4) . . ?
C1B C2B C7B 122.2(4) . . ?
C2B C3B C4B 121.0(4) . . ?
C2B C3B H3BA 119.5 . . ?
C4B C3B H3BA 119.5 . . ?
C5B C4B C3B 119.8(4) . . ?
C5B C4B H4BA 120.1 . . ?
C3B C4B H4BA 120.1 . . ?
C6B C5B C4B 120.5(4) . . ?
C6B C5B H5BA 119.7 . . ?
C4B C5B H5BA 119.7 . . ?
C5B C6B C1B 118.8(4) . . ?
C5B C6B H6BA 120.6 . . ?
C1B C6B H6BA 120.6 . . ?
C15B C7B C8B 120.6(4) . . ?
C15B C7B C2B 120.9(4) . . ?
C8B C7B C2B 118.2(4) . . ?
N1B C8B C7B 120.6(4) . . ?
N1B C8B C9B 108.2(4) . . ?
C7B C8B C9B 131.1(4) . . ?
C10B C9B C8B 106.9(4) . . ?
C10B C9B H9BA 126.5 . . ?
C8B C9B H9BA 126.5 . . ?
C9B C10B C11B 106.5(4) . . ?
C9B C10B H10B 126.7 . . ?
C11B C10B H10B 126.7 . . ?
N1B C11B C10B 111.1(4) . . ?
N1B C11B H11B 124.5 . . ?
C10B C11B H11B 124.5 . . ?
N2B C12B C13B 110.4(4) . . ?
N2B C12B H12B 124.8 . . ?
C13B C12B H12B 124.8 . . ?
C14B C13B C12B 107.1(4) . . ?
C14B C13B H13B 126.5 . . ?
C12B C13B H13B 126.5 . . ?
C13B C14B C15B 107.4(4) . . ?
C13B C14B H14B 126.3 . . ?
C15B C14B H14B 126.3 . . ?
C7B C15B N2B 120.5(4) . . ?
C7B C15B C14B 131.4(4) . . ?
N2B C15B C14B 107.9(4) . . ?
C21B C16B C17B 122.5(4) . . ?
C21B C16B O2B 118.6(4) . . ?
C17B C16B O2B 118.9(4) . . ?
C18B C17B C16B 117.2(4) . . ?
C18B C17B C22B 120.2(4) . . ?
C16B C17B C22B 122.6(4) . . ?
C19B C18B C17B 121.5(5) . . ?
C19B C18B H18B 119.2 . . ?
C17B C18B H18B 119.2 . . ?
C18B C19B C20B 120.1(4) . . ?
C18B C19B H19B 119.9 . . ?
C20B C19B H19B 119.9 . . ?
C16B C21B C20B 119.3(5) . . ?
C16B C21B H21B 120.3 . . ?
C20B C21B H21B 120.3 . . ?
C21B C20B C19B 119.3(4) . . ?
C21B C20B H20B 120.3 . . ?
C19B C20B H20B 120.3 . . ?
C30B C22B C23B 120.4(4) . . ?
C30B C22B C17B 120.4(4) . . ?
C23B C22B C17B 119.0(4) . . ?
N3B C23B C22B 120.3(4) . . ?
N3B C23B C24B 108.0(4) . . ?
C22B C23B C24B 131.2(4) . . ?
C25B C24B C23B 107.4(5) . . ?
C25B C24B H24B 126.3 . . ?
C23B C24B H24B 126.3 . . ?
C24B C25B C26B 106.8(5) . . ?
C24B C25B H25B 126.6 . . ?
C26B C25B H25B 126.6 . . ?
N3B C26B C25B 109.9(4) . . ?
N3B C26B H26B 125.0 . . ?
C25B C26B H26B 125.0 . . ?
N4B C27B C28B 110.3(4) . . ?
N4B C27B H27B 124.8 . . ?
C28B C27B H27B 124.8 . . ?
C29B C28B C27B 106.8(4) . . ?
C29B C28B H28B 126.6 . . ?
C27B C28B H28B 126.6 . . ?
C28B C29B C30B 107.0(4) . . ?
C28B C29B H29B 126.5 . . ?
C30B C29B H29B 126.5 . . ?
N4B C30B C22B 120.6(4) . . ?
N4B C30B C29B 107.9(4) . . ?
C22B C30B C29B 131.2(4) . . ?
C6C C1C C2C 122.1(4) . . ?
C6C C1C O1C 122.4(4) . . ?
C2C C1C O1C 115.5(4) . . ?
C3C C2C C1C 118.4(4) . . ?
C3C C2C C7C 122.4(4) . . ?
C1C C2C C7C 119.2(4) . . ?
C2C C3C C4C 120.2(4) . . ?
C2C C3C H3CA 119.9 . . ?
C4C C3C H3CA 119.9 . . ?
C5C C4C C3C 120.2(4) . . ?
C5C C4C H4CA 119.9 . . ?
C3C C4C H4CA 119.9 . . ?
C4C C5C C6C 120.4(5) . . ?
C4C C5C H5CA 119.8 . . ?
C6C C5C H5CA 119.8 . . ?
C1C C6C C5C 118.6(4) . . ?
C1C C6C H6CA 120.7 . . ?
C5C C6C H6CA 120.7 . . ?
C15C C7C C8C 120.7(5) . . ?
C15C C7C C2C 119.2(4) . . ?
C8C C7C C2C 120.0(4) . . ?
N1C C8C C7C 121.0(5) . . ?
N1C C8C C9C 108.4(5) . . ?
C7C C8C C9C 130.4(5) . . ?
C10C C9C C8C 107.2(5) . . ?
C10C C9C H9CA 126.4 . . ?
C8C C9C H9CA 126.4 . . ?
C9C C10C C11C 106.8(6) . . ?
C9C C10C H10C 126.6 . . ?
C11C C10C H10C 126.6 . . ?
N1C C11C C10C 110.2(5) . . ?
N1C C11C H11C 124.9 . . ?
C10C C11C H11C 124.9 . . ?
N2C C12C C13C 110.4(5) . . ?
N2C C12C H12C 124.8 . . ?
C13C C12C H12C 124.8 . . ?
C12C C13C C14C 107.4(5) . . ?
C12C C13C H13C 126.3 . . ?
C14C C13C H13C 126.3 . . ?
C13C C14C C15C 107.3(5) . . ?
C13C C14C H14C 126.4 . . ?
C15C C14C H14C 126.4 . . ?
C7C C15C N2C 120.7(5) . . ?
C7C C15C C14C 131.4(5) . . ?
N2C C15C C14C 107.7(4) . . ?
C17C C16C C21C 122.0(4) . . ?
C17C C16C O2C 117.3(4) . . ?
C21C C16C O2C 120.6(4) . . ?
C16C C17C C18C 118.6(4) . . ?
C16C C17C C22C 122.6(4) . . ?
C18C C17C C22C 118.6(4) . . ?
C19C C18C C17C 120.3(5) . . ?
C19C C18C H18C 119.8 . . ?
C17C C18C H18C 119.8 . . ?
C18C C19C C20C 119.7(5) . . ?
C18C C19C H19C 120.2 . . ?
C20C C19C H19C 120.2 . . ?
C21C C20C C19C 120.8(4) . . ?
C21C C20C H20C 119.6 . . ?
C19C C20C H20C 119.6 . . ?
C20C C21C C16C 118.6(4) . . ?
C20C C21C H21C 120.7 . . ?
C16C C21C H21C 120.7 . . ?
C30C C22C C23C 120.6(4) . . ?
C30C C22C C17C 119.5(4) . . ?
C23C C22C C17C 119.9(4) . . ?
C22C C23C C24C 131.4(4) . . ?
C22C C23C N3C 120.0(4) . . ?
C24C C23C N3C 108.5(4) . . ?
C25C C24C C23C 107.9(4) . . ?
C25C C24C H24C 126.1 . . ?
C23C C24C H24C 126.1 . . ?
C24C C25C C26C 106.7(5) . . ?
C24C C25C H25C 126.7 . . ?
C26C C25C H25C 126.7 . . ?
N3C C26C C25C 109.9(4) . . ?
N3C C26C H26C 125.0 . . ?
C25C C26C H26C 125.0 . . ?
N4C C27C C28C 110.3(5) . . ?
N4C C27C H27C 124.9 . . ?
C28C C27C H27C 124.9 . . ?
C29C C28C C27C 106.5(5) . . ?
C29C C28C H28C 126.7 . . ?
C27C C28C H28C 126.7 . . ?
C28C C29C C30C 108.0(5) . . ?
C28C C29C H29C 126.0 . . ?
C30C C29C H29C 126.0 . . ?
N4C C30C C22C 121.2(4) . . ?
N4C C30C C29C 107.6(4) . . ?
C22C C30C C29C 131.1(5) . . ?
F1A B1A F2A 109.9(4) . . ?
F1A B1A N1A 110.1(4) . . ?
F2A B1A N1A 111.0(4) . . ?
F1A B1A N2A 110.4(4) . . ?
F2A B1A N2A 109.5(4) . . ?
N1A B1A N2A 105.9(4) . . ?
F3A B2A F4A 109.9(4) . . ?
F3A B2A N3A 110.1(4) . . ?
F4A B2A N3A 110.5(4) . . ?
F3A B2A N4A 110.2(4) . . ?
F4A B2A N4A 110.1(4) . . ?
N3A B2A N4A 106.0(4) . . ?
F1B B1B F2B 109.3(4) . . ?
F1B B1B N2B 111.6(4) . . ?
F2B B1B N2B 110.1(4) . . ?
F1B B1B N1B 109.8(4) . . ?
F2B B1B N1B 109.5(4) . . ?
N2B B1B N1B 106.5(4) . . ?
F4B B2B F3B 109.8(4) . . ?
F4B B2B N3B 111.7(4) . . ?
F3B B2B N3B 110.1(4) . . ?
F4B B2B N4B 111.5(4) . . ?
F3B B2B N4B 108.7(4) . . ?
N3B B2B N4B 104.8(4) . . ?
F2C B1C F1C 110.3(5) . . ?
F2C B1C N2C 110.8(5) . . ?
F1C B1C N2C 109.2(5) . . ?
F2C B1C N1C 110.2(5) . . ?
F1C B1C N1C 110.1(5) . . ?
N2C B1C N1C 106.1(4) . . ?
F4C B2C F3C 108.9(4) . . ?
F4C B2C N3C 111.0(4) . . ?
F3C B2C N3C 110.0(4) . . ?
F4C B2C N4C 110.4(4) . . ?
F3C B2C N4C 110.5(4) . . ?
N3C B2C N4C 106.0(4) . . ?
Cl2 C91 Cl3 111.6(4) . . ?
Cl2 C91 Cl1 111.6(4) . . ?
Cl3 C91 Cl1 111.2(4) . . ?
Cl2 C91 H91 107.4 . . ?
Cl3 C91 H91 107.4 . . ?
Cl1 C91 H91 107.4 . . ?
Cl6 C92 Cl4 111.6(5) . . ?
Cl6 C92 Cl5 110.9(5) . . ?
Cl4 C92 Cl5 110.8(5) . . ?
Cl6 C92 H92 107.8 . . ?
Cl4 C92 H92 107.8 . . ?
Cl5 C92 H92 107.8 . . ?
Cl8 C93A Cl9 113.5(4) . . ?
Cl8 C93A Cl7 111.2(3) . . ?
Cl9 C93A Cl7 109.1(4) . . ?
Cl8 C93A H93A 107.6 . . ?
Cl9 C93A H93A 107.6 . . ?
Cl7 C93A H93A 107.6 . . ?
C94A Cl15 H94B 32.3 . . ?
Cl15 C94A Cl13 121.5(7) . . ?
Cl15 C94A Cl14 113.6(6) . . ?
Cl13 C94A Cl14 110.2(6) . . ?
Cl15 C94A H94A 102.9 . . ?
Cl13 C94A H94A 102.9 . . ?
Cl14 C94A H94A 102.9 . . ?
Cl15 C94A H94B 35.3 . . ?
Cl13 C94A H94B 151.4 . . ?
Cl14 C94A H94B 97.6 . . ?
H94A C94A H94B 76.3 . . ?

loop_
_geom_bond_atom_site_label_1
_geom_bond_atom_site_label_2
_geom_bond_distance
_geom_bond_site_symmetry_2
_geom_bond_publ_flag
P1 N3 1.574(4) . ?
P1 O1A 1.578(3) . ?
P1 N1 1.583(4) . ?
P1 O2A 1.597(3) . ?
P2 O1B 1.577(3) . ?
P2 N2 1.580(4) . ?
P2 N1 1.586(4) . ?
P2 O2B 1.589(3) . ?
P3 N2 1.578(4) . ?
P3 O1C 1.581(3) . ?
P3 N3 1.585(4) . ?
P3 O2C 1.590(3) . ?
F1A B1A 1.387(6) . ?
F2A B1A 1.389(6) . ?
F3A B2A 1.383(6) . ?
F4A B2A 1.384(6) . ?
F1B B1B 1.384(6) . ?
F2B B1B 1.393(6) . ?
F3B B2B 1.390(6) . ?
F4B B2B 1.376(6) . ?
F1C B1C 1.374(8) . ?
F2C B1C 1.369(8) . ?
F3C B2C 1.398(6) . ?
F4C B2C 1.386(6) . ?
O1A C1A 1.393(5) . ?
O2A C16A 1.395(5) . ?
O1B C1B 1.398(5) . ?
O2B C16B 1.402(5) . ?
O1C C1C 1.396(5) . ?
O2C C16C 1.401(5) . ?
N1A C11A 1.345(6) . ?
N1A C8A 1.397(6) . ?
N1A B1A 1.545(6) . ?
N2A C12A 1.344(6) . ?
N2A C15A 1.392(6) . ?
N2A B1A 1.551(6) . ?
N3A C26A 1.338(6) . ?
N3A C23A 1.397(6) . ?
N3A B2A 1.544(6) . ?
N4A C27A 1.338(6) . ?
N4A C30A 1.390(6) . ?
N4A B2A 1.547(7) . ?
N1B C11B 1.342(6) . ?
N1B C8B 1.387(6) . ?
N1B B1B 1.549(7) . ?
N2B C12B 1.342(6) . ?
N2B C15B 1.401(6) . ?
N2B B1B 1.530(7) . ?
N3B C26B 1.340(6) . ?
N3B C23B 1.390(6) . ?
N3B B2B 1.550(7) . ?
N4B C27B 1.339(6) . ?
N4B C30B 1.391(6) . ?
N4B B2B 1.558(7) . ?
N1C C11C 1.353(8) . ?
N1C C8C 1.380(7) . ?
N1C B1C 1.552(8) . ?
N2C C12C 1.346(7) . ?
N2C C15C 1.398(7) . ?
N2C B1C 1.548(8) . ?
N3C C26C 1.349(7) . ?
N3C C23C 1.402(6) . ?
N3C B2C 1.543(7) . ?
N4C C27C 1.352(7) . ?
N4C C30C 1.388(6) . ?
N4C B2C 1.544(7) . ?
C1A C6A 1.384(6) . ?
C1A C2A 1.398(6) . ?
C2A C3A 1.395(6) . ?
C2A C7A 1.490(6) . ?
C3A C4A 1.381(7) . ?
C3A H3AA 0.9500 . ?
C4A C5A 1.390(7) . ?
C4A H4AA 0.9500 . ?
C5A C6A 1.389(7) . ?
C5A H5AA 0.9500 . ?
C6A H6AA 0.9500 . ?
C7A C8A 1.383(6) . ?
C7A C15A 1.404(6) . ?
C8A C9A 1.418(6) . ?
C9A C10A 1.382(7) . ?
C9A H9AA 0.9500 . ?
C10A C11A 1.397(7) . ?
C10A H10A 0.9500 . ?
C11A H11A 0.9500 . ?
C12A C13A 1.398(7) . ?
C12A H12A 0.9500 . ?
C13A C14A 1.386(6) . ?
C13A H13A 0.9500 . ?
C14A C15A 1.414(6) . ?
C14A H14A 0.9500 . ?
C16A C21A 1.380(6) . ?
C16A C17A 1.388(6) . ?
C17A C18A 1.395(7) . ?
C17A C22A 1.496(6) . ?
C18A C19A 1.385(7) . ?
C18A H18A 0.9500 . ?
C19A C20A 1.393(7) . ?
C19A H19A 0.9500 . ?
C20A C21A 1.388(7) . ?
C20A H20A 0.9500 . ?
C21A H21A 0.9500 . ?
C22A C23A 1.388(7) . ?
C22A C30A 1.398(7) . ?
C23A C24A 1.403(7) . ?
C24A C25A 1.373(7) . ?
C24A H24A 0.9500 . ?
C25A C26A 1.404(7) . ?
C25A H25A 0.9500 . ?
C26A H26A 0.9500 . ?
C27A C28A 1.379(8) . ?
C27A H27A 0.9500 . ?
C28A C29A 1.372(8) . ?
C28A H28A 0.9500 . ?
C29A C30A 1.406(7) . ?
C29A H29A 0.9500 . ?
C1B C6B 1.385(6) . ?
C1B C2B 1.399(6) . ?
C2B C3B 1.379(6) . ?
C2B C7B 1.488(6) . ?
C3B C4B 1.390(7) . ?
C3B H3BA 0.9500 . ?
C4B C5B 1.385(6) . ?
C4B H4BA 0.9500 . ?
C5B C6B 1.384(6) . ?
C5B H5BA 0.9500 . ?
C6B H6BA 0.9500 . ?
C7B C15B 1.387(6) . ?
C7B C8B 1.405(6) . ?
C8B C9B 1.417(7) . ?
C9B C10B 1.388(7) . ?
C9B H9BA 0.9500 . ?
C10B C11B 1.393(7) . ?
C10B H10B 0.9500 . ?
C11B H11B 0.9500 . ?
C12B C13B 1.397(7) . ?
C12B H12B 0.9500 . ?
C13B C14B 1.378(7) . ?
C13B H13B 0.9500 . ?
C14B C15B 1.408(7) . ?
C14B H14B 0.9500 . ?
C16B C21B 1.378(6) . ?
C16B C17B 1.396(6) . ?
C17B C18B 1.395(6) . ?
C17B C22B 1.485(6) . ?
C18B C19B 1.380(7) . ?
C18B H18B 0.9500 . ?
C19B C20B 1.399(7) . ?
C19B H19B 0.9500 . ?
C21B C20B 1.396(7) . ?
C21B H21B 0.9500 . ?
C20B H20B 0.9500 . ?
C22B C30B 1.400(6) . ?
C22B C23B 1.401(6) . ?
C23B C24B 1.405(7) . ?
C24B C25B 1.377(7) . ?
C24B H24B 0.9500 . ?
C25B C26B 1.406(8) . ?
C25B H25B 0.9500 . ?
C26B H26B 0.9500 . ?
C27B C28B 1.399(7) . ?
C27B H27B 0.9500 . ?
C28B C29B 1.393(7) . ?
C28B H28B 0.9500 . ?
C29B C30B 1.413(7) . ?
C29B H29B 0.9500 . ?
C1C C6C 1.382(6) . ?
C1C C2C 1.393(6) . ?
C2C C3C 1.389(7) . ?
C2C C7C 1.487(7) . ?
C3C C4C 1.396(7) . ?
C3C H3CA 0.9500 . ?
C4C C5C 1.381(7) . ?
C4C H4CA 0.9500 . ?
C5C C6C 1.393(7) . ?
C5C H5CA 0.9500 . ?
C6C H6CA 0.9500 . ?
C7C C15C 1.387(7) . ?
C7C C8C 1.397(7) . ?
C8C C9C 1.412(8) . ?
C9C C10C 1.378(8) . ?
C9C H9CA 0.9500 . ?
C10C C11C 1.398(9) . ?
C10C H10C 0.9500 . ?
C11C H11C 0.9500 . ?
C12C C13C 1.380(9) . ?
C12C H12C 0.9500 . ?
C13C C14C 1.381(8) . ?
C13C H13C 0.9500 . ?
C14C C15C 1.403(7) . ?
C14C H14C 0.9500 . ?
C16C C17C 1.381(6) . ?
C16C C21C 1.391(6) . ?
C17C C18C 1.392(7) . ?
C17C C22C 1.488(6) . ?
C18C C19C 1.389(7) . ?
C18C H18C 0.9500 . ?
C19C C20C 1.393(7) . ?
C19C H19C 0.9500 . ?
C20C C21C 1.376(7) . ?
C20C H20C 0.9500 . ?
C21C H21C 0.9500 . ?
C22C C30C 1.391(7) . ?
C22C C23C 1.394(7) . ?
C23C C24C 1.398(7) . ?
C24C C25C 1.375(7) . ?
C24C H24C 0.9500 . ?
C25C C26C 1.418(8) . ?
C25C H25C 0.9500 . ?
C26C H26C 0.9500 . ?
C27C C28C 1.401(8) . ?
C27C H27C 0.9500 . ?
C28C C29C 1.376(8) . ?
C28C H28C 0.9500 . ?
C29C C30C 1.415(7) . ?
C29C H29C 0.9500 . ?
Cl1 C91 1.759(8) . ?
Cl2 C91 1.750(7) . ?
Cl3 C91 1.753(7) . ?
C91 H91 1.0000 . ?
Cl4 C92 1.752(9) . ?
Cl5 C92 1.756(8) . ?
Cl6 C92 1.738(9) . ?
C92 H92 1.0000 . ?
Cl7 C93A 1.776(7) . ?
Cl8 C93A 1.727(7) . ?
Cl9 C93A 1.752(7) . ?
C93A H93A 1.0000 . ?
Cl13 C94A 1.674(9) . ?
Cl14 C94A 1.687(9) . ?
Cl15 C94A 1.673(10) . ?
Cl15 H94B 1.0465 . ?
C94A H94A 1.0000 . ?
C94A H94B 0.9658 . ?

loop_
_geom_hbond_atom_site_label_D
_geom_hbond_atom_site_label_H
_geom_hbond_atom_site_label_A
_geom_hbond_distance_DH
_geom_hbond_distance_HA
_geom_hbond_distance_DA
_geom_hbond_angle_DHA
_geom_hbond_site_symmetry_A
C11A H11A F3A 0.95 2.30 3.132(6) 145.6 2_665
C12B H12B F1B 0.95 2.54 3.446(6) 160.6 2_656
C28B H28B F1A 0.95 2.45 3.251(5) 142.0 1_455
C13C H13C F2B 0.95 2.36 2.941(6) 119.0 2_656
C9B H9BA F3B 0.95 2.38 3.288(6) 160.2 2_666
C13B H13B F1C 0.95 2.48 3.279(6) 142.0 2_556
C24B H24B F2C 0.95 2.45 3.274(6) 144.7 2_556
C93A H93A F3C 1.00 2.19 3.169(7) 164.7 .
C93B H93B F3C 1.00 2.42 3.169(7) 131.5 .
C9C H9CA F4C 0.95 2.51 3.140(6) 123.4 2
C91 H91 F2B 1.00 2.50 3.204(8) 127.2 .
C91 H91 Cl18 1.00 2.83 3.51(2) 125.5 2_766

loop_
_geom_torsion_atom_site_label_1
_geom_torsion_atom_site_label_2
_geom_torsion_atom_site_label_3
_geom_torsion_atom_site_label_4
_geom_torsion
_geom_torsion_site_symmetry_1
_geom_torsion_site_symmetry_2
_geom_torsion_site_symmetry_3
_geom_torsion_site_symmetry_4
_geom_torsion_publ_flag
N3 P1 O1A C1A 175.8(3) . . . . ?
N1 P1 O1A C1A -55.1(4) . . . . ?
O2A P1 O1A C1A 60.5(4) . . . . ?
N3 P1 O2A C16A 31.2(4) . . . . ?
O1A P1 O2A C16A 142.8(3) . . . . ?
N1 P1 O2A C16A -100.4(3) . . . . ?
N2 P2 O1B C1B -160.8(3) . . . . ?
N1 P2 O1B C1B 69.2(4) . . . . ?
O2B P2 O1B C1B -46.1(3) . . . . ?
O1B P2 O2B C16B -175.8(3) . . . . ?
N2 P2 O2B C16B -65.2(3) . . . . ?
N1 P2 O2B C16B 65.2(3) . . . . ?
N2 P3 O1C C1C -155.7(3) . . . . ?
N3 P3 O1C C1C 75.2(4) . . . . ?
O2C P3 O1C C1C -39.9(4) . . . . ?
N2 P3 O2C C16C -60.0(4) . . . . ?
O1C P3 O2C C16C -171.5(3) . . . . ?
N3 P3 O2C C16C 72.3(4) . . . . ?
N3 P1 N1 P2 -3.0(3) . . . . ?
O1A P1 N1 P2 -125.4(2) . . . . ?
O2A P1 N1 P2 124.5(2) . . . . ?
O1B P2 N1 P1 111.3(2) . . . . ?
N2 P2 N1 P1 -12.7(3) . . . . ?
O2B P2 N1 P1 -139.7(2) . . . . ?
O1C P3 N2 P2 -125.5(3) . . . . ?
N3 P3 N2 P2 0.0(3) . . . . ?
O2C P3 N2 P2 128.3(2) . . . . ?
O1B P2 N2 P3 -113.8(3) . . . . ?
N1 P2 N2 P3 14.2(3) . . . . ?
O2B P2 N2 P3 140.2(2) . . . . ?
O1A P1 N3 P3 143.1(2) . . . . ?
N1 P1 N3 P3 18.1(3) . . . . ?
O2A P1 N3 P3 -108.8(3) . . . . ?
N2 P3 N3 P1 -16.6(3) . . . . ?
O1C P3 N3 P1 106.4(3) . . . . ?
O2C P3 N3 P1 -145.9(2) . . . . ?
P1 O1A C1A C6A -28.2(6) . . . . ?
P1 O1A C1A C2A 156.2(3) . . . . ?
C6A C1A C2A C3A -1.9(6) . . . . ?
O1A C1A C2A C3A 173.8(4) . . . . ?
C6A C1A C2A C7A 177.7(4) . . . . ?
O1A C1A C2A C7A -6.6(6) . . . . ?
C1A C2A C3A C4A 1.6(6) . . . . ?
C7A C2A C3A C4A -178.0(4) . . . . ?
C2A C3A C4A C5A -0.1(7) . . . . ?
C3A C4A C5A C6A -1.2(7) . . . . ?
O1A C1A C6A C5A -174.7(4) . . . . ?
C2A C1A C6A C5A 0.6(7) . . . . ?
C4A C5A C6A C1A 0.9(7) . . . . ?
C3A C2A C7A C8A -58.7(6) . . . . ?
C1A C2A C7A C8A 121.7(5) . . . . ?
C3A C2A C7A C15A 117.5(5) . . . . ?
C1A C2A C7A C15A -62.2(6) . . . . ?
C15A C7A C8A N1A 0.0(6) . . . . ?
C2A C7A C8A N1A 176.2(4) . . . . ?
C15A C7A C8A C9A 175.2(5) . . . . ?
C2A C7A C8A C9A -8.6(7) . . . . ?
C11A N1A C8A C7A 176.9(4) . . . . ?
B1A N1A C8A C7A -9.4(7) . . . . ?
C11A N1A C8A C9A 0.7(5) . . . . ?
B1A N1A C8A C9A 174.4(4) . . . . ?
C7A C8A C9A C10A -176.2(5) . . . . ?
N1A C8A C9A C10A -0.5(5) . . . . ?
C8A C9A C10A C11A 0.2(6) . . . . ?
C8A N1A C11A C10A -0.6(6) . . . . ?
B1A N1A C11A C10A -174.2(4) . . . . ?
C9A C10A C11A N1A 0.3(6) . . . . ?
C15A N2A C12A C13A 1.6(5) . . . . ?
B1A N2A C12A C13A 176.0(4) . . . . ?
N2A C12A C13A C14A -1.0(5) . . . . ?
C12A C13A C14A C15A 0.0(5) . . . . ?
C12A N2A C15A C7A 178.1(4) . . . . ?
B1A N2A C15A C7A 3.7(6) . . . . ?
C12A N2A C15A C14A -1.5(5) . . . . ?
B1A N2A C15A C14A -176.0(4) . . . . ?
C8A C7A C15A N2A 2.7(6) . . . . ?
C2A C7A C15A N2A -173.4(4) . . . . ?
C8A C7A C15A C14A -177.8(4) . . . . ?
C2A C7A C15A C14A 6.1(7) . . . . ?
C13A C14A C15A N2A 0.9(5) . . . . ?
C13A C14A C15A C7A -178.6(5) . . . . ?
P1 O2A C16A C21A 61.3(5) . . . . ?
P1 O2A C16A C17A -120.4(4) . . . . ?
C21A C16A C17A C18A -1.3(7) . . . . ?
O2A C16A C17A C18A -179.6(4) . . . . ?
C21A C16A C17A C22A 179.1(4) . . . . ?
O2A C16A C17A C22A 0.8(6) . . . . ?
C16A C17A C18A C19A 0.9(8) . . . . ?
C22A C17A C18A C19A -179.5(5) . . . . ?
C17A C18A C19A C20A -0.4(9) . . . . ?
C18A C19A C20A C21A 0.4(9) . . . . ?
C17A C16A C21A C20A 1.2(7) . . . . ?
O2A C16A C21A C20A 179.5(4) . . . . ?
C19A C20A C21A C16A -0.8(8) . . . . ?
C16A C17A C22A C23A -67.8(6) . . . . ?
C18A C17A C22A C23A 112.6(5) . . . . ?
C16A C17A C22A C30A 113.6(5) . . . . ?
C18A C17A C22A C30A -66.0(6) . . . . ?
C30A C22A C23A N3A -3.2(7) . . . . ?
C17A C22A C23A N3A 178.2(4) . . . . ?
C30A C22A C23A C24A 170.7(5) . . . . ?
C17A C22A C23A C24A -7.9(7) . . . . ?
C26A N3A C23A C22A 175.9(4) . . . . ?
B2A N3A C23A C22A -4.9(7) . . . . ?
C26A N3A C23A C24A 0.6(5) . . . . ?
B2A N3A C23A C24A 179.8(4) . . . . ?
C22A C23A C24A C25A -174.8(5) . . . . ?
N3A C23A C24A C25A -0.3(5) . . . . ?
C23A C24A C25A C26A -0.2(5) . . . . ?
C23A N3A C26A C25A -0.8(5) . . . . ?
B2A N3A C26A C25A -179.9(4) . . . . ?
C24A C25A C26A N3A 0.6(6) . . . . ?
C30A N4A C27A C28A -0.1(6) . . . . ?
B2A N4A C27A C28A 173.3(5) . . . . ?
N4A C27A C28A C29A -0.5(6) . . . . ?
C27A C28A C29A C30A 0.8(6) . . . . ?
C27A N4A C30A C22A -176.3(4) . . . . ?
B2A N4A C30A C22A 10.1(7) . . . . ?
C27A N4A C30A C29A 0.6(5) . . . . ?
B2A N4A C30A C29A -172.9(4) . . . . ?
C23A C22A C30A N4A 0.7(7) . . . . ?
C17A C22A C30A N4A 179.3(4) . . . . ?
C23A C22A C30A C29A -175.4(5) . . . . ?
C17A C22A C30A C29A 3.2(8) . . . . ?
C28A C29A C30A N4A -0.9(6) . . . . ?
C28A C29A C30A C22A 175.5(5) . . . . ?
P2 O1B C1B C6B -40.6(5) . . . . ?
P2 O1B C1B C2B 145.0(3) . . . . ?
C6B C1B C2B C3B 0.0(6) . . . . ?
O1B C1B C2B C3B 174.4(4) . . . . ?
C6B C1B C2B C7B -179.0(4) . . . . ?
O1B C1B C2B C7B -4.6(6) . . . . ?
C1B C2B C3B C4B 0.7(7) . . . . ?
C7B C2B C3B C4B 179.7(4) . . . . ?
C2B C3B C4B C5B -0.7(7) . . . . ?
C3B C4B C5B C6B -0.2(7) . . . . ?
C4B C5B C6B C1B 0.9(7) . . . . ?
O1B C1B C6B C5B -174.8(4) . . . . ?
C2B C1B C6B C5B -0.8(6) . . . . ?
C3B C2B C7B C15B 117.8(5) . . . . ?
C1B C2B C7B C15B -63.2(6) . . . . ?
C3B C2B C7B C8B -57.6(6) . . . . ?
C1B C2B C7B C8B 121.4(5) . . . . ?
C11B N1B C8B C7B -177.0(4) . . . . ?
B1B N1B C8B C7B 10.1(7) . . . . ?
C11B N1B C8B C9B 0.3(5) . . . . ?
B1B N1B C8B C9B -172.7(4) . . . . ?
C15B C7B C8B N1B -0.1(6) . . . . ?
C2B C7B C8B N1B 175.3(4) . . . . ?
C15B C7B C8B C9B -176.7(5) . . . . ?
C2B C7B C8B C9B -1.3(7) . . . . ?
N1B C8B C9B C10B 0.1(5) . . . . ?
C7B C8B C9B C10B 177.0(5) . . . . ?
C8B C9B C10B C11B -0.5(6) . . . . ?
C8B N1B C11B C10B -0.7(6) . . . . ?
B1B N1B C11B C10B 172.1(5) . . . . ?
C9B C10B C11B N1B 0.7(6) . . . . ?
C15B N2B C12B C13B 0.8(5) . . . . ?
B1B N2B C12B C13B -179.9(4) . . . . ?
N2B C12B C13B C14B -1.2(6) . . . . ?
C12B C13B C14B C15B 1.0(5) . . . . ?
C8B C7B C15B N2B -2.4(6) . . . . ?
C2B C7B C15B N2B -177.7(4) . . . . ?
C8B C7B C15B C14B 170.5(5) . . . . ?
C2B C7B C15B C14B -4.7(7) . . . . ?
C12B N2B C15B C7B 174.3(4) . . . . ?
B1B N2B C15B C7B -5.0(7) . . . . ?
C12B N2B C15B C14B -0.2(5) . . . . ?
B1B N2B C15B C14B -179.5(4) . . . . ?
C13B C14B C15B C7B -174.2(5) . . . . ?
C13B C14B C15B N2B -0.6(5) . . . . ?
P2 O2B C16B C21B 81.0(4) . . . . ?
P2 O2B C16B C17B -100.7(4) . . . . ?
C21B C16B C17B C18B -1.8(6) . . . . ?
O2B C16B C17B C18B 180.0(4) . . . . ?
C21B C16B C17B C22B 175.7(4) . . . . ?
O2B C16B C17B C22B -2.6(6) . . . . ?
C16B C17B C18B C19B 1.4(7) . . . . ?
C22B C17B C18B C19B -176.1(4) . . . . ?
C17B C18B C19B C20B -0.7(7) . . . . ?
C17B C16B C21B C20B 1.4(7) . . . . ?
O2B C16B C21B C20B 179.7(4) . . . . ?
C16B C21B C20B C19B -0.7(7) . . . . ?
C18B C19B C20B C21B 0.3(7) . . . . ?
C18B C17B C22B C30B -59.2(6) . . . . ?
C16B C17B C22B C30B 123.5(5) . . . . ?
C18B C17B C22B C23B 115.1(5) . . . . ?
C16B C17B C22B C23B -62.2(6) . . . . ?
C26B N3B C23B C22B 173.1(4) . . . . ?
B2B N3B C23B C22B -12.1(6) . . . . ?
C26B N3B C23B C24B 0.3(5) . . . . ?
B2B N3B C23B C24B 175.1(4) . . . . ?
C30B C22B C23B N3B -3.5(6) . . . . ?
C17B C22B C23B N3B -177.7(4) . . . . ?
C30B C22B C23B C24B 167.4(5) . . . . ?
C17B C22B C23B C24B -6.9(7) . . . . ?
N3B C23B C24B C25B -0.5(5) . . . . ?
C22B C23B C24B C25B -172.2(5) . . . . ?
C23B C24B C25B C26B 0.5(6) . . . . ?
C23B N3B C26B C25B 0.0(6) . . . . ?
B2B N3B C26B C25B -174.6(4) . . . . ?
C24B C25B C26B N3B -0.3(6) . . . . ?
C30B N4B C27B C28B -1.0(5) . . . . ?
B2B N4B C27B C28B 172.7(4) . . . . ?
N4B C27B C28B C29B -0.1(5) . . . . ?
C27B C28B C29B C30B 1.0(5) . . . . ?
C27B N4B C30B C22B -173.2(4) . . . . ?
B2B N4B C30B C22B 12.9(6) . . . . ?
C27B N4B C30B C29B 1.6(5) . . . . ?
B2B N4B C30B C29B -172.3(4) . . . . ?
C23B C22B C30B N4B 3.0(6) . . . . ?
C17B C22B C30B N4B 177.2(4) . . . . ?
C23B C22B C30B C29B -170.4(4) . . . . ?
C17B C22B C30B C29B 3.8(7) . . . . ?
C28B C29B C30B N4B -1.6(5) . . . . ?
C28B C29B C30B C22B 172.4(5) . . . . ?
P3 O1C C1C C6C -40.4(6) . . . . ?
P3 O1C C1C C2C 141.8(3) . . . . ?
C6C C1C C2C C3C 0.4(7) . . . . ?
O1C C1C C2C C3C 178.2(4) . . . . ?
C6C C1C C2C C7C -178.8(4) . . . . ?
O1C C1C C2C C7C -1.0(6) . . . . ?
C1C C2C C3C C4C 0.2(7) . . . . ?
C7C C2C C3C C4C 179.4(5) . . . . ?
C2C C3C C4C C5C -0.4(8) . . . . ?
C3C C4C C5C C6C 0.1(8) . . . . ?
C2C C1C C6C C5C -0.7(7) . . . . ?
O1C C1C C6C C5C -178.4(4) . . . . ?
C4C C5C C6C C1C 0.4(7) . . . . ?
C3C C2C C7C C15C 112.0(5) . . . . ?
C1C C2C C7C C15C -68.8(6) . . . . ?
C3C C2C C7C C8C -71.6(6) . . . . ?
C1C C2C C7C C8C 107.6(5) . . . . ?
C11C N1C C8C C7C 174.1(5) . . . . ?
B1C N1C C8C C7C -4.5(8) . . . . ?
C11C N1C C8C C9C -1.6(6) . . . . ?
B1C N1C C8C C9C 179.8(5) . . . . ?
C15C C7C C8C N1C 0.8(7) . . . . ?
C2C C7C C8C N1C -175.6(4) . . . . ?
C15C C7C C8C C9C 175.4(5) . . . . ?
C2C C7C C8C C9C -0.9(8) . . . . ?
N1C C8C C9C C10C 1.1(7) . . . . ?
C7C C8C C9C C10C -174.1(6) . . . . ?
C8C C9C C10C C11C -0.2(8) . . . . ?
C8C N1C C11C C10C 1.5(8) . . . . ?
B1C N1C C11C C10C -179.9(6) . . . . ?
C9C C10C C11C N1C -0.9(9) . . . . ?
C15C N2C C12C C13C 1.4(6) . . . . ?
B1C N2C C12C C13C -179.9(5) . . . . ?
N2C C12C C13C C14C -2.0(7) . . . . ?
C12C C13C C14C C15C 1.8(6) . . . . ?
C8C C7C C15C N2C -1.2(7) . . . . ?
C2C C7C C15C N2C 175.2(4) . . . . ?
C8C C7C C15C C14C -175.8(5) . . . . ?
C2C C7C C15C C14C 0.6(8) . . . . ?
C12C N2C C15C C7C -175.9(5) . . . . ?
B1C N2C C15C C7C 5.4(8) . . . . ?
C12C N2C C15C C14C -0.2(6) . . . . ?
B1C N2C C15C C14C -178.9(5) . . . . ?
C13C C14C C15C C7C 174.1(5) . . . . ?
C13C C14C C15C N2C -1.0(6) . . . . ?
P3 O2C C16C C17C -119.8(4) . . . . ?
P3 O2C C16C C21C 64.8(5) . . . . ?
C21C C16C C17C C18C -1.0(7) . . . . ?
O2C C16C C17C C18C -176.3(4) . . . . ?
C21C C16C C17C C22C 174.3(4) . . . . ?
O2C C16C C17C C22C -1.0(6) . . . . ?
C16C C17C C18C C19C 1.0(8) . . . . ?
C22C C17C C18C C19C -174.4(5) . . . . ?
C17C C18C C19C C20C -0.2(9) . . . . ?
C18C C19C C20C C21C -0.7(8) . . . . ?
C19C C20C C21C C16C 0.8(7) . . . . ?
C17C C16C C21C C20C 0.1(7) . . . . ?
O2C C16C C21C C20C 175.3(4) . . . . ?
C16C C17C C22C C30C -79.3(6) . . . . ?
C18C C17C C22C C30C 96.0(6) . . . . ?
C16C C17C C22C C23C 103.2(5) . . . . ?
C18C C17C C22C C23C -81.5(6) . . . . ?
C30C C22C C23C C24C 172.4(5) . . . . ?
C17C C22C C23C C24C -10.2(8) . . . . ?
C30C C22C C23C N3C -4.1(7) . . . . ?
C17C C22C C23C N3C 173.4(4) . . . . ?
C26C N3C C23C C22C 178.0(4) . . . . ?
B2C N3C C23C C22C -4.9(7) . . . . ?
C26C N3C C23C C24C 0.8(5) . . . . ?
B2C N3C C23C C24C 177.9(4) . . . . ?
C22C C23C C24C C25C -177.2(5) . . . . ?
N3C C23C C24C C25C -0.4(6) . . . . ?
C23C C24C C25C C26C -0.1(6) . . . . ?
C23C N3C C26C C25C -0.9(6) . . . . ?
B2C N3C C26C C25C -177.9(5) . . . . ?
C24C C25C C26C N3C 0.7(7) . . . . ?
C30C N4C C27C C28C 0.4(6) . . . . ?
B2C N4C C27C C28C 176.4(5) . . . . ?
N4C C27C C28C C29C -0.9(6) . . . . ?
C27C C28C C29C C30C 1.1(6) . . . . ?
C27C N4C C30C C22C -177.2(4) . . . . ?
B2C N4C C30C C22C 6.7(7) . . . . ?
C27C N4C C30C C29C 0.2(5) . . . . ?
B2C N4C C30C C29C -175.8(4) . . . . ?
C23C C22C C30C N4C 3.2(7) . . . . ?
C17C C22C C30C N4C -174.2(4) . . . . ?
C23C C22C C30C C29C -173.5(5) . . . . ?
C17C C22C C30C C29C 9.1(8) . . . . ?
C28C C29C C30C N4C -0.8(6) . . . . ?
C28C C29C C30C C22C 176.2(5) . . . . ?
C11A N1A B1A F1A 66.5(6) . . . . ?
C8A N1A B1A F1A -105.9(5) . . . . ?
C11A N1A B1A F2A -55.4(6) . . . . ?
C8A N1A B1A F2A 132.2(4) . . . . ?
C11A N1A B1A N2A -174.1(4) . . . . ?
C8A N1A B1A N2A 13.4(6) . . . . ?
C12A N2A B1A F1A -64.8(6) . . . . ?
C15A N2A B1A F1A 108.6(5) . . . . ?
C12A N2A B1A F2A 56.3(6) . . . . ?
C15A N2A B1A F2A -130.3(4) . . . . ?
C12A N2A B1A N1A 176.0(4) . . . . ?
C15A N2A B1A N1A -10.5(6) . . . . ?
C26A N3A B2A F3A -48.9(7) . . . . ?
C23A N3A B2A F3A 132.1(5) . . . . ?
C26A N3A B2A F4A 72.7(6) . . . . ?
C23A N3A B2A F4A -106.3(5) . . . . ?
C26A N3A B2A N4A -168.1(4) . . . . ?
C23A N3A B2A N4A 12.9(6) . . . . ?
C27A N4A B2A F3A 53.2(6) . . . . ?
C30A N4A B2A F3A -134.6(4) . . . . ?
C27A N4A B2A F4A -68.1(6) . . . . ?
C30A N4A B2A F4A 104.0(5) . . . . ?
C27A N4A B2A N3A 172.3(5) . . . . ?
C30A N4A B2A N3A -15.5(6) . . . . ?
C12B N2B B1B F1B 73.5(6) . . . . ?
C15B N2B B1B F1B -107.4(5) . . . . ?
C12B N2B B1B F2B -48.1(6) . . . . ?
C15B N2B B1B F2B 131.0(4) . . . . ?
C12B N2B B1B N1B -166.7(4) . . . . ?
C15B N2B B1B N1B 12.4(6) . . . . ?
C11B N1B B1B F1B -65.5(6) . . . . ?
C8B N1B B1B F1B 106.0(5) . . . . ?
C11B N1B B1B F2B 54.5(6) . . . . ?
C8B N1B B1B F2B -133.9(4) . . . . ?
C11B N1B B1B N2B 173.6(4) . . . . ?
C8B N1B B1B N2B -14.9(6) . . . . ?
C26B N3B B2B F4B -41.8(6) . . . . ?
C23B N3B B2B F4B 144.4(4) . . . . ?
C26B N3B B2B F3B 80.5(6) . . . . ?
C23B N3B B2B F3B -93.3(5) . . . . ?
C26B N3B B2B N4B -162.8(4) . . . . ?
C23B N3B B2B N4B 23.5(6) . . . . ?
C27B N4B B2B F4B 42.5(6) . . . . ?
C30B N4B B2B F4B -144.8(4) . . . . ?
C27B N4B B2B F3B -78.8(5) . . . . ?
C30B N4B B2B F3B 94.0(5) . . . . ?
C27B N4B B2B N3B 163.5(4) . . . . ?
C30B N4B B2B N3B -23.8(6) . . . . ?
C12C N2C B1C F2C -66.4(8) . . . . ?
C15C N2C B1C F2C 112.0(6) . . . . ?
C12C N2C B1C F1C 55.3(7) . . . . ?
C15C N2C B1C F1C -126.2(5) . . . . ?
C12C N2C B1C N1C 174.0(5) . . . . ?
C15C N2C B1C N1C -7.6(7) . . . . ?
C11C N1C B1C F2C 68.9(8) . . . . ?
C8C N1C B1C F2C -112.8(6) . . . . ?
C11C N1C B1C F1C -53.0(8) . . . . ?
C8C N1C B1C F1C 125.2(6) . . . . ?
C11C N1C B1C N2C -171.1(6) . . . . ?
C8C N1C B1C N2C 7.2(8) . . . . ?
C26C N3C B2C F4C -51.4(7) . . . . ?
C23C N3C B2C F4C 132.2(5) . . . . ?
C26C N3C B2C F3C 69.2(6) . . . . ?
C23C N3C B2C F3C -107.2(5) . . . . ?
C26C N3C B2C N4C -171.3(5) . . . . ?
C23C N3C B2C N4C 12.3(6) . . . . ?
C27C N4C B2C F4C 51.2(7) . . . . ?
C30C N4C B2C F4C -133.5(5) . . . . ?
C27C N4C B2C F3C -69.4(6) . . . . ?
C30C N4C B2C F3C 106.0(5) . . . . ?
C27C N4C B2C N3C 171.5(5) . . . . ?
C30C N4C B2C N3C -13.2(6) . . . . ?
